data_7025249
loop_
_publ_author_name
'Katoh, Keiichi'
'Komeda, Tadahiro'
'Yamashita, Masahiro'

_publ_section_title
;
 Surface morphologies, electronic structures, and Kondo effect of
 lanthanide(III)-phthalocyanine molecules on Au(111) by using STM, STS and
 FET properties for next generation devices.
;
_journal_issue 20
_journal_name_full 'Dalton transactions (Cambridge, England : 2003)'
_journal_page_first 4708
_journal_page_last 4723
_journal_paper_doi 10.1039/b926121d
_journal_volume 39
_journal_year 2010
_chemical_absolute_configuration 'CHOOSE rm ad rmad syn or unk'
_chemical_formula_moiety 'C64 H32 Dy N16 '
_chemical_formula_sum 'C64 H32 Dy N16'
_chemical_formula_weight 1187.56
_space_group_IT_number 19
_symmetry_cell_setting orthorhombic
_symmetry_Int_Tables_number 19
_symmetry_space_group_name_Hall 'P 2ac 2ab'
_symmetry_space_group_name_H-M 'P 21 21 21'
_audit_creation_date 2009-01-21
_audit_creation_method 'by CrystalStructure 3.8'
_cell_angle_alpha 90.0000
_cell_angle_beta 90.0000
_cell_angle_gamma 90.0000
_cell_formula_units_Z 4
_cell_length_a 8.8121(2)
_cell_length_b 10.6081(3)
_cell_length_c 50.7087(15)
_cell_measurement_reflns_used 7701
_cell_measurement_temperature 93.1
_cell_measurement_theta_max 27.5
_cell_measurement_theta_min 3.0
_cell_volume 4740.2(2)
_computing_cell_refinement CrystalClear
_computing_data_collection CrystalClear
_computing_data_reduction CrystalStructure
_computing_publication_material 'CrystalStructure 3.8'
_computing_structure_refinement SHELXL
_computing_structure_solution SIR97
_diffrn_detector_area_resol_mean 7.31
_diffrn_measured_fraction_theta_full 0.991
_diffrn_measured_fraction_theta_max 0.991
_diffrn_measurement_device_type 'Rigaku Saturn'
_diffrn_measurement_method \w
_diffrn_radiation_type 'Mo K\a'
_diffrn_radiation_wavelength 0.71070
_diffrn_reflns_av_R_equivalents 0.052
_diffrn_reflns_limit_h_max 11
_diffrn_reflns_limit_h_min -11
_diffrn_reflns_limit_k_max 13
_diffrn_reflns_limit_k_min -13
_diffrn_reflns_limit_l_max 65
_diffrn_reflns_limit_l_min -65
_diffrn_reflns_number 46079
_diffrn_reflns_theta_full 27.49
_diffrn_reflns_theta_max 27.49
_exptl_absorpt_coefficient_mu 1.645
_exptl_absorpt_correction_T_max 0.720
_exptl_absorpt_correction_T_min 0.659
_exptl_absorpt_correction_type numerical
_exptl_absorpt_process_details
;
Higashi, T. (1999). Program for Absorption Correction.
Rigaku Corporation, Tokyo, Japan.
;
_exptl_crystal_colour 'dark green'
_exptl_crystal_density_diffrn 1.664
_exptl_crystal_density_method 'not measured'
_exptl_crystal_description needle
_exptl_crystal_F_000 2376.00
_exptl_crystal_size_max 0.50
_exptl_crystal_size_mid 0.10
_exptl_crystal_size_min 0.02
_refine_diff_density_max 2.91
_refine_diff_density_min -1.56
_refine_ls_abs_structure_details 'Flack, H. D. (1983), Acta Cryst. A39, 876-881. 4677 Friedel Pairs'
_refine_ls_abs_structure_Flack -0.013(11)
_refine_ls_extinction_method none
_refine_ls_goodness_of_fit_ref 1.171
_refine_ls_hydrogen_treatment refall
_refine_ls_number_parameters 731
_refine_ls_number_reflns 10739
_refine_ls_R_factor_gt 0.0504
_refine_ls_shift/su_max 0.0020
_refine_ls_structure_factor_coef Fsqd
_refine_ls_weighting_details 'w = 1/[\s^2^(Fo^2^)+(0.0383P)^2^+6.9046P] where P=(Fo^2^+2Fc^2^)/3'
_refine_ls_weighting_scheme calc
_refine_ls_wR_factor_ref 0.1082
_reflns_number_gt 10056
_reflns_number_total 10739
_reflns_threshold_expression F^2^>2.0\s(F^2^)
_cod_data_source_file b926121d.txt
_cod_data_source_block '__DyPc2'
_cod_original_formula_sum 'C64 H32 Dy N16 '
_cod_database_code 7025249

loop_
_symmetry_equiv_pos_site_id
_symmetry_equiv_pos_as_xyz
1 +X,+Y,+Z
2 1/2+X,1/2-Y,-Z
3 -X,1/2+Y,1/2-Z
4 1/2-X,-Y,1/2+Z

loop_
_atom_site_label
_atom_site_type_symbol
_atom_site_fract_x
_atom_site_fract_y
_atom_site_fract_z
_atom_site_U_iso_or_equiv
_atom_site_adp_type
_atom_site_occupancy
_atom_site_symmetry_multiplicity
_atom_site_calc_flag
_atom_site_refinement_flags
Dy(1) Dy 0.21271(3) 0.42936(2) 0.875739(5) 0.02215(6) Uani 1.00 1 d .
N(1) N 0.2925(6) 0.2682(4) 0.90645(8) 0.0226(9) Uani 1.00 1 d .
N(2) N 0.4737(5) 0.3876(4) 0.93252(9) 0.0264(10) Uani 1.00 1 d .
N(3) N 0.4738(5) 0.4612(4) 0.88685(9) 0.0239(10) Uani 1.00 1 d .
N(4) N 0.5657(4) 0.5654(4) 0.84710(8) 0.0231(9) Uani 1.00 1 d .
N(5) N 0.3647(5) 0.4167(4) 0.83639(8) 0.0233(9) Uani 1.00 1 d .
N(6) N 0.2055(6) 0.2797(4) 0.80960(8) 0.0247(9) Uani 1.00 1 d .
N(7) N 0.1796(5) 0.2259(4) 0.85592(9) 0.0254(11) Uani 1.00 1 d .
N(8) N 0.1203(5) 0.0980(4) 0.89449(9) 0.0261(10) Uani 1.00 1 d .
N(9) N -0.0252(5) 0.3818(4) 0.89631(9) 0.0235(10) Uani 1.00 1 d .
N(10) N 0.0448(5) 0.4077(4) 0.94254(8) 0.0231(10) Uani 1.00 1 d .
N(11) N 0.1856(5) 0.5545(4) 0.91511(8) 0.0233(10) Uani 1.00 1 d .
N(12) N 0.3308(5) 0.7418(4) 0.90356(9) 0.0244(10) Uani 1.00 1 d .
N(13) N 0.2192(6) 0.6486(3) 0.86390(8) 0.0223(9) Uani 1.00 1 d .
N(14) N 0.1274(5) 0.6389(4) 0.81880(9) 0.0260(10) Uani 1.00 1 d .
N(15) N 0.0081(5) 0.4769(4) 0.84573(9) 0.0249(10) Uani 1.00 1 d .
N(16) N -0.1726(5) 0.3149(4) 0.85802(9) 0.0247(10) Uani 1.00 1 d .
C(1) C 0.2065(7) 0.1630(5) 0.91147(10) 0.0238(10) Uani 1.00 1 d .
C(2) C 0.2255(7) 0.1233(5) 0.93874(10) 0.0250(11) Uani 1.00 1 d .
C(3) C 0.1621(6) 0.0269(5) 0.95366(11) 0.0295(13) Uani 1.00 1 d .
C(4) C 0.2044(8) 0.0196(5) 0.98037(11) 0.0336(13) Uani 1.00 1 d .
C(5) C 0.3073(7) 0.1029(5) 0.99126(11) 0.0330(14) Uani 1.00 1 d .
C(6) C 0.3735(7) 0.1993(5) 0.97647(11) 0.0295(12) Uani 1.00 1 d .
C(7) C 0.3292(6) 0.2080(5) 0.95014(10) 0.0242(12) Uani 1.00 1 d .
C(8) C 0.3710(6) 0.2972(5) 0.92889(10) 0.0241(11) Uani 1.00 1 d .
C(9) C 0.5252(6) 0.4599(5) 0.91272(11) 0.0243(12) Uani 1.00 1 d .
C(10) C 0.6491(6) 0.5491(5) 0.91590(11) 0.0248(11) Uani 1.00 1 d .
C(11) C 0.7305(6) 0.5884(5) 0.93799(10) 0.0264(11) Uani 1.00 1 d .
C(12) C 0.8446(6) 0.6778(5) 0.93388(12) 0.0277(12) Uani 1.00 1 d .
C(13) C 0.8794(7) 0.7228(5) 0.90897(12) 0.0298(13) Uani 1.00 1 d .
C(14) C 0.7956(7) 0.6827(5) 0.88684(11) 0.0308(12) Uani 1.00 1 d .
C(15) C 0.6803(6) 0.5979(5) 0.89074(11) 0.0266(12) Uani 1.00 1 d .
C(16) C 0.5688(6) 0.5405(4) 0.87313(12) 0.0234(11) Uani 1.00 1 d .
C(17) C 0.4723(6) 0.5063(5) 0.83077(11) 0.0239(11) Uani 1.00 1 d .
C(18) C 0.4738(6) 0.5294(5) 0.80194(11) 0.0231(11) Uani 1.00 1 d .
C(19) C 0.5498(7) 0.6159(5) 0.78636(11) 0.0295(13) Uani 1.00 1 d .
C(20) C 0.5191(7) 0.6151(6) 0.75947(12) 0.0344(14) Uani 1.00 1 d .
C(21) C 0.4132(7) 0.5313(6) 0.74881(12) 0.0328(14) Uani 1.00 1 d .
C(22) C 0.3364(6) 0.4441(6) 0.76412(10) 0.0302(13) Uani 1.00 1 d .
C(23) C 0.3686(6) 0.4445(5) 0.79106(10) 0.0249(11) Uani 1.00 1 d .
C(24) C 0.3062(7) 0.3721(5) 0.81313(11) 0.0260(12) Uani 1.00 1 d .
C(25) C 0.1508(6) 0.2117(5) 0.82929(11) 0.0253(12) Uani 1.00 1 d .
C(26) C 0.0501(6) 0.1035(5) 0.82527(11) 0.0266(12) Uani 1.00 1 d .
C(27) C -0.0177(7) 0.0560(5) 0.80256(11) 0.0307(13) Uani 1.00 1 d .
C(28) C -0.1128(7) -0.0487(5) 0.80577(12) 0.0333(14) Uani 1.00 1 d .
C(29) C -0.1404(8) -0.0998(5) 0.83034(13) 0.0376(15) Uani 1.00 1 d .
C(30) C -0.0722(7) -0.0511(6) 0.85308(12) 0.0342(14) Uani 1.00 1 d .
C(31) C 0.0239(6) 0.0507(5) 0.84998(10) 0.0248(11) Uani 1.00 1 d .
C(32) C 0.1111(6) 0.1268(5) 0.86891(11) 0.0248(11) Uani 1.00 1 d .
C(33) C -0.1369(7) 0.3131(5) 0.88389(10) 0.0251(12) Uani 1.00 1 d .
C(34) C -0.2160(7) 0.2319(5) 0.90249(10) 0.0253(11) Uani 1.00 1 d .
C(35) C -0.3250(6) 0.1417(6) 0.89948(11) 0.0315(14) Uani 1.00 1 d .
C(36) C -0.3681(7) 0.0721(6) 0.92132(11) 0.0365(14) Uani 1.00 1 d .
C(37) C -0.3038(7) 0.0967(5) 0.94608(11) 0.0308(13) Uani 1.00 1 d .
C(38) C -0.1941(7) 0.1886(5) 0.94962(10) 0.0260(12) Uani 1.00 1 d .
C(39) C -0.1500(6) 0.2569(5) 0.92710(11) 0.0255(11) Uani 1.00 1 d .
C(40) C -0.0357(7) 0.3537(5) 0.92288(11) 0.0259(12) Uani 1.00 1 d .
C(41) C 0.1426(6) 0.5009(5) 0.93857(11) 0.0254(11) Uani 1.00 1 d .
C(42) C 0.2155(6) 0.5673(5) 0.96046(9) 0.0228(9) Uani 1.00 1 d .
C(43) C 0.2173(7) 0.5473(5) 0.98735(10) 0.0295(12) Uani 1.00 1 d .
C(44) C 0.3092(8) 0.6262(6) 1.00270(11) 0.0361(15) Uani 1.00 1 d .
C(45) C 0.3932(7) 0.7244(6) 0.99125(11) 0.0327(14) Uani 1.00 1 d .
C(46) C 0.3892(7) 0.7454(5) 0.96427(11) 0.0305(13) Uani 1.00 1 d .
C(47) C 0.2999(7) 0.6664(5) 0.94900(10) 0.0239(11) Uani 1.00 1 d .
C(48) C 0.2741(7) 0.6562(5) 0.92048(10) 0.0237(11) Uani 1.00 1 d .
C(49) C 0.3021(7) 0.7384(4) 0.87739(10) 0.0277(11) Uani 1.00 1 d .
C(50) C 0.3486(7) 0.8383(5) 0.85965(11) 0.0259(12) Uani 1.00 1 d .
C(51) C 0.4323(7) 0.9482(6) 0.86321(12) 0.0348(14) Uani 1.00 1 d .
C(52) C 0.4567(8) 1.0232(6) 0.84135(13) 0.0388(15) Uani 1.00 1 d .
C(53) C 0.4018(7) 0.9902(6) 0.81647(13) 0.0353(14) Uani 1.00 1 d .
C(54) C 0.3184(7) 0.8809(5) 0.81279(11) 0.0281(14) Uani 1.00 1 d .
C(55) C 0.2933(7) 0.8064(5) 0.83475(10) 0.0242(11) Uani 1.00 1 d .
C(56) C 0.2081(7) 0.6911(4) 0.83861(9) 0.0214(10) Uani 1.00 1 d .
C(57) C 0.0329(6) 0.5426(5) 0.82260(11) 0.0244(12) Uani 1.00 1 d .
C(58) C -0.0602(6) 0.4904(5) 0.80146(11) 0.0245(11) Uani 1.00 1 d .
C(59) C -0.0652(7) 0.5149(6) 0.77461(12) 0.0333(13) Uani 1.00 1 d .
C(60) C -0.1576(7) 0.4398(6) 0.75929(11) 0.0351(13) Uani 1.00 1 d .
C(61) C -0.2463(7) 0.3439(6) 0.77027(11) 0.0341(15) Uani 1.00 1 d .
C(62) C -0.2450(6) 0.3214(5) 0.79769(11) 0.0310(14) Uani 1.00 1 d .
C(63) C -0.1498(6) 0.3958(5) 0.81272(10) 0.0232(11) Uani 1.00 1 d .
C(64) C -0.1056(6) 0.3923(5) 0.84091(11) 0.0255(12) Uani 1.00 1 d .
H(1) H 0.0930 -0.0316 0.9461 0.035 Uiso 1.00 1 c R
H(2) H 0.1612 -0.0442 0.9912 0.040 Uiso 1.00 1 c R
H(3) H 0.3337 0.0943 1.0093 0.040 Uiso 1.00 1 c R
H(4) H 0.4450 0.2560 0.9839 0.035 Uiso 1.00 1 c R
H(5) H 0.7093 0.5560 0.9551 0.032 Uiso 1.00 1 c R
H(6) H 0.9000 0.7085 0.9486 0.033 Uiso 1.00 1 c R
H(7) H 0.9602 0.7812 0.9068 0.036 Uiso 1.00 1 c R
H(8) H 0.8183 0.7135 0.8697 0.037 Uiso 1.00 1 c R
H(9) H 0.6203 0.6736 0.7938 0.035 Uiso 1.00 1 c R
H(10) H 0.5708 0.6724 0.7482 0.041 Uiso 1.00 1 c R
H(11) H 0.3932 0.5342 0.7304 0.039 Uiso 1.00 1 c R
H(12) H 0.2653 0.3869 0.7567 0.036 Uiso 1.00 1 c R
H(13) H -0.0004 0.0928 0.7857 0.037 Uiso 1.00 1 c R
H(14) H -0.1592 -0.0854 0.7907 0.040 Uiso 1.00 1 c R
H(15) H -0.2073 -0.1697 0.8318 0.045 Uiso 1.00 1 c R
H(16) H -0.0912 -0.0865 0.8700 0.041 Uiso 1.00 1 c R
H(17) H -0.3704 0.1271 0.8828 0.038 Uiso 1.00 1 c R
H(18) H -0.4416 0.0072 0.9195 0.044 Uiso 1.00 1 c R
H(19) H -0.3366 0.0490 0.9609 0.037 Uiso 1.00 1 c R
H(20) H -0.1507 0.2047 0.9664 0.031 Uiso 1.00 1 c R
H(21) H 0.1583 0.4823 0.9952 0.035 Uiso 1.00 1 c R
H(22) H 0.3148 0.6129 1.0212 0.043 Uiso 1.00 1 c R
H(23) H 0.4537 0.7773 1.0021 0.039 Uiso 1.00 1 c R
H(24) H 0.4459 0.8118 0.9565 0.037 Uiso 1.00 1 c R
H(25) H 0.4711 0.9708 0.8800 0.042 Uiso 1.00 1 c R
H(26) H 0.5124 1.0993 0.8433 0.047 Uiso 1.00 1 c R
H(27) H 0.4220 1.0435 0.8018 0.042 Uiso 1.00 1 c R
H(28) H 0.2802 0.8582 0.7959 0.034 Uiso 1.00 1 c R
H(29) H -0.0070 0.5811 0.7670 0.040 Uiso 1.00 1 c R
H(30) H -0.1611 0.4536 0.7408 0.042 Uiso 1.00 1 c R
H(31) H -0.3081 0.2934 0.7591 0.041 Uiso 1.00 1 c R
H(32) H -0.3066 0.2580 0.8054 0.037 Uiso 1.00 1 c R

loop_
_atom_site_aniso_label
_atom_site_aniso_U_11
_atom_site_aniso_U_22
_atom_site_aniso_U_33
_atom_site_aniso_U_12
_atom_site_aniso_U_13
_atom_site_aniso_U_23
Dy(1) 0.02342(12) 0.02493(12) 0.01809(11) 0.00126(11) -0.00042(11) 0.00007(11)
N(1) 0.026(2) 0.027(2) 0.0147(19) 0.001(2) -0.003(2) 0.0026(17)
N(2) 0.024(2) 0.031(2) 0.025(2) 0.003(2) 0.001(2) 0.001(2)
N(3) 0.022(2) 0.028(2) 0.022(2) -0.0008(18) -0.0083(18) 0.0016(18)
N(4) 0.023(2) 0.027(2) 0.019(2) -0.002(2) -0.0014(17) -0.000(2)
N(5) 0.027(2) 0.029(2) 0.0135(19) 0.002(2) 0.0006(17) -0.0036(19)
N(6) 0.029(2) 0.028(2) 0.017(2) -0.002(2) 0.003(2) 0.0008(17)
N(7) 0.031(3) 0.022(2) 0.024(2) -0.003(2) 0.0024(19) 0.0002(19)
N(8) 0.032(2) 0.025(2) 0.021(2) 0.000(2) -0.002(2) 0.0012(19)
N(9) 0.028(2) 0.024(2) 0.019(2) -0.001(2) -0.0023(19) 0.0030(18)
N(10) 0.025(2) 0.026(2) 0.019(2) 0.003(2) -0.0008(18) -0.0047(19)
N(11) 0.027(2) 0.023(2) 0.020(2) -0.000(2) 0.0001(18) -0.0003(18)
N(12) 0.028(2) 0.025(2) 0.020(2) -0.0035(19) 0.0030(18) 0.0018(18)
N(13) 0.031(2) 0.0175(19) 0.0189(19) 0.006(2) 0.001(2) 0.0060(16)
N(14) 0.026(2) 0.029(2) 0.023(2) 0.004(2) -0.000(2) 0.004(2)
N(15) 0.020(2) 0.032(2) 0.023(2) 0.001(2) -0.0046(19) 0.000(2)
N(16) 0.024(2) 0.029(2) 0.021(2) -0.0013(19) 0.0022(18) 0.0015(19)
C(1) 0.024(2) 0.025(2) 0.022(2) -0.002(2) -0.003(2) 0.000(2)
C(2) 0.031(3) 0.024(2) 0.020(2) 0.004(2) -0.002(2) 0.004(2)
C(3) 0.030(3) 0.035(3) 0.023(2) 0.001(2) 0.000(2) 0.005(2)
C(4) 0.047(3) 0.030(2) 0.023(2) 0.001(3) -0.003(2) 0.007(2)
C(5) 0.041(3) 0.042(3) 0.017(2) 0.007(2) -0.005(2) 0.005(2)
C(6) 0.033(3) 0.034(3) 0.021(2) 0.001(2) -0.003(2) 0.003(2)
C(7) 0.030(3) 0.025(2) 0.017(2) 0.005(2) 0.003(2) 0.005(2)
C(8) 0.024(3) 0.028(2) 0.020(2) 0.002(2) 0.002(2) -0.003(2)
C(9) 0.021(2) 0.028(3) 0.024(2) 0.005(2) -0.005(2) 0.004(2)
C(10) 0.023(2) 0.028(3) 0.023(2) -0.003(2) -0.001(2) -0.001(2)
C(11) 0.029(2) 0.033(2) 0.018(2) 0.012(2) 0.001(2) 0.001(2)
C(12) 0.026(3) 0.029(3) 0.028(2) -0.002(2) -0.002(2) -0.005(2)
C(13) 0.027(3) 0.028(2) 0.035(3) -0.006(2) -0.003(2) 0.002(2)
C(14) 0.033(3) 0.030(2) 0.029(2) -0.001(2) -0.005(2) 0.002(2)
C(15) 0.023(3) 0.030(3) 0.026(2) -0.001(2) 0.000(2) -0.000(2)
C(16) 0.024(2) 0.020(2) 0.026(2) 0.0013(19) -0.002(2) 0.002(2)
C(17) 0.023(2) 0.025(2) 0.024(2) 0.008(2) -0.003(2) -0.005(2)
C(18) 0.024(2) 0.030(2) 0.016(2) 0.005(2) 0.000(2) 0.005(2)
C(19) 0.026(3) 0.039(3) 0.024(2) 0.002(2) 0.000(2) 0.006(2)
C(20) 0.034(3) 0.044(3) 0.025(3) -0.001(2) -0.003(2) 0.008(2)
C(21) 0.033(3) 0.043(3) 0.022(2) 0.005(2) 0.004(2) 0.003(2)
C(22) 0.037(3) 0.039(3) 0.014(2) -0.001(2) 0.002(2) -0.003(2)
C(23) 0.029(2) 0.032(3) 0.014(2) 0.000(2) 0.003(2) 0.001(2)
C(24) 0.026(3) 0.030(2) 0.022(2) 0.002(2) -0.005(2) -0.003(2)
C(25) 0.026(3) 0.027(2) 0.022(2) 0.004(2) 0.002(2) 0.000(2)
C(26) 0.030(3) 0.027(2) 0.023(2) 0.002(2) -0.003(2) -0.003(2)
C(27) 0.040(3) 0.031(3) 0.022(2) 0.001(2) -0.002(2) 0.002(2)
C(28) 0.042(3) 0.032(3) 0.026(2) -0.006(2) -0.000(2) -0.005(2)
C(29) 0.041(3) 0.030(3) 0.042(3) -0.013(2) -0.009(3) -0.001(2)
C(30) 0.037(3) 0.033(3) 0.033(3) 0.001(2) -0.007(2) 0.004(2)
C(31) 0.031(3) 0.022(2) 0.021(2) -0.000(2) 0.001(2) -0.001(2)
C(32) 0.022(2) 0.027(2) 0.026(2) -0.001(2) 0.000(2) -0.003(2)
C(33) 0.024(2) 0.030(2) 0.021(2) -0.000(2) -0.003(2) -0.001(2)
C(34) 0.024(2) 0.030(2) 0.021(2) -0.006(2) -0.000(2) -0.001(2)
C(35) 0.031(3) 0.041(3) 0.022(2) -0.003(2) -0.000(2) 0.001(2)
C(36) 0.041(3) 0.040(3) 0.029(2) -0.018(3) 0.003(2) -0.000(3)
C(37) 0.029(3) 0.036(3) 0.027(2) -0.001(2) 0.005(2) 0.009(2)
C(38) 0.028(3) 0.031(2) 0.019(2) 0.004(2) 0.005(2) 0.003(2)
C(39) 0.024(2) 0.028(2) 0.024(2) -0.002(2) 0.003(2) 0.001(2)
C(40) 0.029(3) 0.029(3) 0.020(2) 0.002(2) -0.001(2) 0.002(2)
C(41) 0.025(2) 0.024(2) 0.027(2) 0.005(2) 0.001(2) -0.003(2)
C(42) 0.024(2) 0.022(2) 0.022(2) -0.002(3) -0.001(2) -0.001(2)
C(43) 0.038(3) 0.033(3) 0.018(2) -0.004(3) -0.000(2) -0.002(2)
C(44) 0.047(4) 0.043(3) 0.018(2) -0.001(3) -0.002(2) 0.000(2)
C(45) 0.046(3) 0.034(3) 0.019(2) -0.010(3) -0.002(2) 0.002(2)
C(46) 0.032(3) 0.036(3) 0.023(2) -0.007(2) -0.002(2) -0.000(2)
C(47) 0.027(3) 0.028(2) 0.017(2) 0.000(2) 0.001(2) -0.000(2)
C(48) 0.025(2) 0.025(2) 0.021(2) 0.002(2) 0.008(2) -0.005(2)
C(49) 0.049(3) 0.024(2) 0.010(2) -0.003(2) -0.002(2) 0.003(2)
C(50) 0.027(3) 0.031(2) 0.020(2) -0.007(2) 0.000(2) 0.006(2)
C(51) 0.039(3) 0.037(3) 0.028(2) -0.005(3) 0.001(2) 0.004(2)
C(52) 0.047(4) 0.036(3) 0.033(3) -0.013(3) -0.000(3) 0.005(2)
C(53) 0.035(3) 0.040(3) 0.031(3) 0.000(3) 0.001(2) 0.008(2)
C(54) 0.035(4) 0.028(2) 0.020(2) 0.001(2) 0.001(2) -0.002(2)
C(55) 0.024(2) 0.026(2) 0.022(2) -0.003(2) 0.003(2) 0.001(2)
C(56) 0.025(2) 0.026(2) 0.014(2) 0.006(2) 0.004(2) 0.0001(19)
C(57) 0.028(3) 0.024(3) 0.022(2) 0.003(2) -0.003(2) 0.002(2)
C(58) 0.025(2) 0.028(2) 0.020(2) -0.003(2) -0.006(2) 0.000(2)
C(59) 0.028(3) 0.045(3) 0.027(3) -0.005(2) -0.002(2) 0.000(2)
C(60) 0.040(3) 0.043(3) 0.022(2) -0.006(3) -0.002(2) -0.003(2)
C(61) 0.035(4) 0.045(3) 0.023(2) -0.001(2) -0.005(2) -0.007(2)
C(62) 0.033(3) 0.032(3) 0.027(2) -0.004(2) -0.001(2) 0.004(2)
C(63) 0.023(2) 0.027(2) 0.019(2) -0.001(2) -0.004(2) 0.004(2)
C(64) 0.029(3) 0.029(3) 0.019(2) 0.003(2) -0.001(2) -0.005(2)

loop_
_atom_type_symbol
_atom_type_description
_atom_type_scat_dispersion_real
_atom_type_scat_dispersion_imag
_atom_type_scat_source
C C 0.003 0.002
;
International Tables for Crystallography
(1992, Vol. C, Tables 4.2.6.8 and 6.1.1.4)
;
H H 0.000 0.000
;
International Tables for Crystallography
(1992, Vol. C, Table 6.1.1.4)
;
Dy Dy -0.189 4.410
;
International Tables for Crystallography
(1992, Vol. C, Tables 4.2.6.8 and 6.1.1.4)
;
N N 0.006 0.003
;
International Tables for Crystallography
(1992, Vol. C, Tables 4.2.6.8 and 6.1.1.4)
;

loop_
_geom_angle_atom_site_label_1
_geom_angle_atom_site_label_2
_geom_angle_atom_site_label_3
_geom_angle
_geom_angle_publ_flag
N(1) Dy(1) N(3) 70.62(16) yes
N(1) Dy(1) N(5) 109.43(16) yes
N(1) Dy(1) N(7) 70.66(15) yes
N(1) Dy(1) N(9) 79.93(16) yes
N(1) Dy(1) N(11) 83.39(14) yes
N(1) Dy(1) N(13) 147.01(15) yes
N(1) Dy(1) N(15) 140.49(16) yes
N(3) Dy(1) N(5) 70.61(15) yes
N(3) Dy(1) N(7) 110.02(16) yes
N(3) Dy(1) N(9) 140.24(15) yes
N(3) Dy(1) N(11) 79.79(15) yes
N(3) Dy(1) N(13) 84.24(16) yes
N(3) Dy(1) N(15) 146.91(15) yes
N(5) Dy(1) N(7) 70.73(16) yes
N(5) Dy(1) N(9) 146.75(15) yes
N(5) Dy(1) N(11) 140.62(15) yes
N(5) Dy(1) N(13) 80.43(16) yes
N(5) Dy(1) N(15) 84.53(15) yes
N(7) Dy(1) N(9) 83.49(15) yes
N(7) Dy(1) N(11) 146.19(15) yes
N(7) Dy(1) N(13) 140.29(14) yes
N(7) Dy(1) N(15) 80.38(16) yes
N(9) Dy(1) N(11) 70.63(15) yes
N(9) Dy(1) N(13) 109.47(16) yes
N(9) Dy(1) N(15) 70.40(15) yes
N(11) Dy(1) N(13) 71.09(14) yes
N(11) Dy(1) N(15) 109.47(15) yes
N(13) Dy(1) N(15) 70.00(16) yes
Dy(1) N(1) C(1) 122.3(3) yes
Dy(1) N(1) C(8) 121.6(3) yes
C(1) N(1) C(8) 108.0(4) yes
C(8) N(2) C(9) 122.5(4) yes
Dy(1) N(3) C(9) 122.3(3) yes
Dy(1) N(3) C(16) 123.5(3) yes
C(9) N(3) C(16) 106.6(4) yes
C(16) N(4) C(17) 122.2(4) yes
Dy(1) N(5) C(17) 121.2(3) yes
Dy(1) N(5) C(24) 121.5(3) yes
C(17) N(5) C(24) 108.7(4) yes
C(24) N(6) C(25) 122.8(4) yes
Dy(1) N(7) C(25) 122.0(3) yes
Dy(1) N(7) C(32) 122.6(3) yes
C(25) N(7) C(32) 107.6(4) yes
C(1) N(8) C(32) 122.8(4) yes
Dy(1) N(9) C(33) 122.5(3) yes
Dy(1) N(9) C(40) 121.9(3) yes
C(33) N(9) C(40) 106.5(4) yes
C(40) N(10) C(41) 123.0(4) yes
Dy(1) N(11) C(41) 121.2(3) yes
Dy(1) N(11) C(48) 123.1(3) yes
C(41) N(11) C(48) 108.3(4) yes
C(48) N(12) C(49) 122.6(4) yes
Dy(1) N(13) C(49) 123.8(3) yes
Dy(1) N(13) C(56) 123.6(3) yes
C(49) N(13) C(56) 106.0(4) yes
C(56) N(14) C(57) 122.4(4) yes
Dy(1) N(15) C(57) 121.5(3) yes
Dy(1) N(15) C(64) 121.6(3) yes
C(57) N(15) C(64) 107.2(4) yes
C(33) N(16) C(64) 122.5(4) yes
N(1) C(1) N(8) 127.8(4) yes
N(1) C(1) C(2) 110.4(4) yes
N(8) C(1) C(2) 121.8(5) yes
C(1) C(2) C(3) 133.2(5) yes
C(1) C(2) C(7) 106.3(4) yes
C(3) C(2) C(7) 120.5(4) yes
C(2) C(3) C(4) 117.3(5) yes
C(3) C(4) C(5) 121.5(5) yes
C(4) C(5) C(6) 121.9(5) yes
C(5) C(6) C(7) 116.5(5) yes
C(2) C(7) C(6) 122.3(5) yes
C(2) C(7) C(8) 105.7(4) yes
C(6) C(7) C(8) 132.0(5) yes
N(1) C(8) N(2) 128.4(4) yes
N(1) C(8) C(7) 109.6(4) yes
N(2) C(8) C(7) 121.9(4) yes
N(2) C(9) N(3) 127.0(5) yes
N(2) C(9) C(10) 122.9(5) yes
N(3) C(9) C(10) 110.1(4) yes
C(9) C(10) C(11) 132.1(5) yes
C(9) C(10) C(15) 106.6(4) yes
C(11) C(10) C(15) 121.3(5) yes
C(10) C(11) C(12) 117.0(4) yes
C(11) C(12) C(13) 122.0(5) yes
C(12) C(13) C(14) 120.4(5) yes
C(13) C(14) C(15) 118.1(5) yes
C(10) C(15) C(14) 121.2(5) yes
C(10) C(15) C(16) 105.7(4) yes
C(14) C(15) C(16) 133.1(5) yes
N(3) C(16) N(4) 127.1(4) yes
N(3) C(16) C(15) 110.8(4) yes
N(4) C(16) C(15) 122.1(4) yes
N(4) C(17) N(5) 128.8(4) yes
N(4) C(17) C(18) 122.2(4) yes
N(5) C(17) C(18) 109.0(4) yes
C(17) C(18) C(19) 132.6(5) yes
C(17) C(18) C(23) 106.0(4) yes
C(19) C(18) C(23) 121.3(5) yes
C(18) C(19) C(20) 117.5(5) yes
C(19) C(20) C(21) 120.8(5) yes
C(20) C(21) C(22) 122.3(5) yes
C(21) C(22) C(23) 116.6(5) yes
C(18) C(23) C(22) 121.4(5) yes
C(18) C(23) C(24) 106.5(4) yes
C(22) C(23) C(24) 132.1(5) yes
N(5) C(24) N(6) 128.2(5) yes
N(5) C(24) C(23) 109.6(4) yes
N(6) C(24) C(23) 122.2(4) yes
N(6) C(25) N(7) 127.7(5) yes
N(6) C(25) C(26) 122.9(5) yes
N(7) C(25) C(26) 109.4(4) yes
C(25) C(26) C(27) 131.2(5) yes
C(25) C(26) C(31) 106.9(4) yes
C(27) C(26) C(31) 121.9(5) yes
C(26) C(27) C(28) 116.6(5) yes
C(27) C(28) C(29) 121.5(5) yes
C(28) C(29) C(30) 121.5(6) yes
C(29) C(30) C(31) 117.3(5) yes
C(26) C(31) C(30) 121.2(5) yes
C(26) C(31) C(32) 106.3(4) yes
C(30) C(31) C(32) 132.4(5) yes
N(7) C(32) N(8) 127.7(5) yes
N(7) C(32) C(31) 109.6(4) yes
N(8) C(32) C(31) 122.7(4) yes
N(9) C(33) N(16) 127.2(5) yes
N(9) C(33) C(34) 111.1(4) yes
N(16) C(33) C(34) 121.8(5) yes
C(33) C(34) C(35) 132.8(5) yes
C(33) C(34) C(39) 105.4(4) yes
C(35) C(34) C(39) 121.6(5) yes
C(34) C(35) C(36) 118.5(5) yes
C(35) C(36) C(37) 120.4(6) yes
C(36) C(37) C(38) 122.0(5) yes
C(37) C(38) C(39) 116.7(4) yes
C(34) C(39) C(38) 120.7(5) yes
C(34) C(39) C(40) 106.9(4) yes
C(38) C(39) C(40) 132.4(5) yes
N(9) C(40) N(10) 126.3(5) yes
N(9) C(40) C(39) 110.0(4) yes
N(10) C(40) C(39) 123.7(5) yes
N(10) C(41) N(11) 128.3(5) yes
N(10) C(41) C(42) 121.9(4) yes
N(11) C(41) C(42) 109.7(4) yes
C(41) C(42) C(43) 132.9(5) yes
C(41) C(42) C(47) 106.1(4) yes
C(43) C(42) C(47) 121.0(4) yes
C(42) C(43) C(44) 117.6(5) yes
C(43) C(44) C(45) 121.2(5) yes
C(44) C(45) C(46) 120.9(5) yes
C(45) C(46) C(47) 118.0(5) yes
C(42) C(47) C(46) 121.3(4) yes
C(42) C(47) C(48) 105.6(4) yes
C(46) C(47) C(48) 133.1(5) yes
N(11) C(48) N(12) 128.4(4) yes
N(11) C(48) C(47) 110.2(4) yes
N(12) C(48) C(47) 121.4(4) yes
N(12) C(49) N(13) 127.1(4) yes
N(12) C(49) C(50) 122.5(4) yes
N(13) C(49) C(50) 110.3(4) yes
C(49) C(50) C(51) 133.0(5) yes
C(49) C(50) C(55) 106.6(4) yes
C(51) C(50) C(55) 120.4(5) yes
C(50) C(51) C(52) 117.4(5) yes
C(51) C(52) C(53) 121.8(6) yes
C(52) C(53) C(54) 121.0(5) yes
C(53) C(54) C(55) 117.1(5) yes
C(50) C(55) C(54) 122.3(5) yes
C(50) C(55) C(56) 105.3(4) yes
C(54) C(55) C(56) 132.4(5) yes
N(13) C(56) N(14) 127.1(5) yes
N(13) C(56) C(55) 111.7(4) yes
N(14) C(56) C(55) 121.2(4) yes
N(14) C(57) N(15) 127.5(5) yes
N(14) C(57) C(58) 122.4(4) yes
N(15) C(57) C(58) 110.1(4) yes
C(57) C(58) C(59) 131.9(5) yes
C(57) C(58) C(63) 106.8(4) yes
C(59) C(58) C(63) 121.2(5) yes
C(58) C(59) C(60) 117.6(5) yes
C(59) C(60) C(61) 121.7(5) yes
C(60) C(61) C(62) 120.7(5) yes
C(61) C(62) C(63) 116.9(5) yes
C(58) C(63) C(62) 121.8(4) yes
C(58) C(63) C(64) 105.3(4) yes
C(62) C(63) C(64) 132.7(5) yes
N(15) C(64) N(16) 127.8(5) yes
N(15) C(64) C(63) 110.4(4) yes
N(16) C(64) C(63) 121.8(5) yes
C(2) C(3) H(1) 121.3 no
C(4) C(3) H(1) 121.4 no
C(3) C(4) H(2) 119.2 no
C(5) C(4) H(2) 119.2 no
C(4) C(5) H(3) 119.1 no
C(6) C(5) H(3) 119.1 no
C(5) C(6) H(4) 121.8 no
C(7) C(6) H(4) 121.8 no
C(10) C(11) H(5) 121.5 no
C(12) C(11) H(5) 121.5 no
C(11) C(12) H(6) 119.0 no
C(13) C(12) H(6) 119.0 no
C(12) C(13) H(7) 119.8 no
C(14) C(13) H(7) 119.8 no
C(13) C(14) H(8) 120.9 no
C(15) C(14) H(8) 120.9 no
C(18) C(19) H(9) 121.2 no
C(20) C(19) H(9) 121.2 no
C(19) C(20) H(10) 119.6 no
C(21) C(20) H(10) 119.6 no
C(20) C(21) H(11) 118.8 no
C(22) C(21) H(11) 118.8 no
C(21) C(22) H(12) 121.7 no
C(23) C(22) H(12) 121.7 no
C(26) C(27) H(13) 121.7 no
C(28) C(27) H(13) 121.7 no
C(27) C(28) H(14) 119.3 no
C(29) C(28) H(14) 119.3 no
C(28) C(29) H(15) 119.2 no
C(30) C(29) H(15) 119.2 no
C(29) C(30) H(16) 121.4 no
C(31) C(30) H(16) 121.4 no
C(34) C(35) H(17) 120.7 no
C(36) C(35) H(17) 120.7 no
C(35) C(36) H(18) 119.8 no
C(37) C(36) H(18) 119.8 no
C(36) C(37) H(19) 119.0 no
C(38) C(37) H(19) 119.0 no
C(37) C(38) H(20) 121.6 no
C(39) C(38) H(20) 121.6 no
C(42) C(43) H(21) 121.2 no
C(44) C(43) H(21) 121.2 no
C(43) C(44) H(22) 119.4 no
C(45) C(44) H(22) 119.4 no
C(44) C(45) H(23) 119.6 no
C(46) C(45) H(23) 119.5 no
C(45) C(46) H(24) 121.0 no
C(47) C(46) H(24) 121.0 no
C(50) C(51) H(25) 121.3 no
C(52) C(51) H(25) 121.3 no
C(51) C(52) H(26) 119.1 no
C(53) C(52) H(26) 119.1 no
C(52) C(53) H(27) 119.5 no
C(54) C(53) H(27) 119.5 no
C(53) C(54) H(28) 121.5 no
C(55) C(54) H(28) 121.5 no
C(58) C(59) H(29) 121.2 no
C(60) C(59) H(29) 121.2 no
C(59) C(60) H(30) 119.1 no
C(61) C(60) H(30) 119.1 no
C(60) C(61) H(31) 119.7 no
C(62) C(61) H(31) 119.6 no
C(61) C(62) H(32) 121.5 no
C(63) C(62) H(32) 121.6 no

loop_
_geom_bond_atom_site_label_1
_geom_bond_atom_site_label_2
_geom_bond_distance
_geom_bond_publ_flag
Dy(1) N(1) 2.417(4) yes
Dy(1) N(3) 2.393(4) yes
Dy(1) N(5) 2.407(4) yes
Dy(1) N(7) 2.399(4) yes
Dy(1) N(9) 2.395(4) yes
Dy(1) N(11) 2.410(4) yes
Dy(1) N(13) 2.403(4) yes
Dy(1) N(15) 2.413(4) yes
N(1) C(1) 1.373(7) yes
N(1) C(8) 1.367(6) yes
N(2) C(8) 1.331(7) yes
N(2) C(9) 1.342(7) yes
N(3) C(9) 1.388(7) yes
N(3) C(16) 1.376(7) yes
N(4) C(16) 1.346(7) yes
N(4) C(17) 1.325(7) yes
N(5) C(17) 1.373(7) yes
N(5) C(24) 1.371(7) yes
N(6) C(24) 1.334(7) yes
N(6) C(25) 1.323(7) yes
N(7) C(25) 1.382(7) yes
N(7) C(32) 1.380(7) yes
N(8) C(1) 1.339(7) yes
N(8) C(32) 1.335(7) yes
N(9) C(33) 1.377(7) yes
N(9) C(40) 1.383(7) yes
N(10) C(40) 1.351(7) yes
N(10) C(41) 1.327(7) yes
N(11) C(41) 1.372(6) yes
N(11) C(48) 1.358(7) yes
N(12) C(48) 1.346(7) yes
N(12) C(49) 1.351(6) yes
N(13) C(49) 1.382(7) yes
N(13) C(56) 1.363(6) yes
N(14) C(56) 1.349(7) yes
N(14) C(57) 1.333(7) yes
N(15) C(57) 1.382(7) yes
N(15) C(64) 1.366(7) yes
N(16) C(33) 1.349(6) yes
N(16) C(64) 1.333(7) yes
C(1) C(2) 1.455(7) yes
C(2) C(3) 1.389(8) yes
C(2) C(7) 1.405(8) yes
C(3) C(4) 1.407(8) yes
C(4) C(5) 1.381(9) yes
C(5) C(6) 1.396(8) yes
C(6) C(7) 1.394(7) yes
C(7) C(8) 1.481(7) yes
C(9) C(10) 1.454(8) yes
C(10) C(11) 1.394(7) yes
C(10) C(15) 1.404(7) yes
C(11) C(12) 1.398(8) yes
C(12) C(13) 1.385(8) yes
C(13) C(14) 1.409(8) yes
C(14) C(15) 1.371(8) yes
C(15) C(16) 1.461(7) yes
C(17) C(18) 1.482(7) yes
C(18) C(19) 1.384(8) yes
C(18) C(23) 1.405(8) yes
C(19) C(20) 1.390(8) yes
C(20) C(21) 1.398(9) yes
C(21) C(22) 1.384(8) yes
C(22) C(23) 1.395(7) yes
C(23) C(24) 1.465(7) yes
C(25) C(26) 1.465(8) yes
C(26) C(27) 1.391(8) yes
C(26) C(31) 1.392(7) yes
C(27) C(28) 1.401(8) yes
C(28) C(29) 1.380(8) yes
C(29) C(30) 1.400(9) yes
C(30) C(31) 1.381(8) yes
C(31) C(32) 1.471(7) yes
C(33) C(34) 1.456(7) yes
C(34) C(35) 1.364(8) yes
C(34) C(39) 1.402(7) yes
C(35) C(36) 1.384(8) yes
C(36) C(37) 1.402(8) yes
C(37) C(38) 1.385(8) yes
C(38) C(39) 1.407(7) yes
C(39) C(40) 1.454(8) yes
C(41) C(42) 1.463(7) yes
C(42) C(43) 1.380(6) yes
C(42) C(47) 1.413(7) yes
C(43) C(44) 1.401(8) yes
C(44) C(45) 1.404(9) yes
C(45) C(46) 1.386(7) yes
C(46) C(47) 1.386(8) yes
C(47) C(48) 1.468(7) yes
C(49) C(50) 1.449(7) yes
C(50) C(51) 1.391(8) yes
C(50) C(55) 1.395(7) yes
C(51) C(52) 1.381(9) yes
C(52) C(53) 1.396(9) yes
C(53) C(54) 1.385(8) yes
C(54) C(55) 1.384(7) yes
C(55) C(56) 1.449(7) yes
C(57) C(58) 1.459(8) yes
C(58) C(59) 1.387(8) yes
C(58) C(63) 1.399(7) yes
C(59) C(60) 1.379(8) yes
C(60) C(61) 1.399(9) yes
C(61) C(62) 1.411(7) yes
C(62) C(63) 1.381(8) yes
C(63) C(64) 1.482(7) yes
C(3) H(1) 0.950 no
C(4) H(2) 0.950 no
C(5) H(3) 0.950 no
C(6) H(4) 0.950 no
C(11) H(5) 0.950 no
C(12) H(6) 0.950 no
C(13) H(7) 0.950 no
C(14) H(8) 0.950 no
C(19) H(9) 0.950 no
C(20) H(10) 0.950 no
C(21) H(11) 0.950 no
C(22) H(12) 0.950 no
C(27) H(13) 0.950 no
C(28) H(14) 0.950 no
C(29) H(15) 0.950 no
C(30) H(16) 0.950 no
C(35) H(17) 0.950 no
C(36) H(18) 0.950 no
C(37) H(19) 0.950 no
C(38) H(20) 0.950 no
C(43) H(21) 0.950 no
C(44) H(22) 0.950 no
C(45) H(23) 0.950 no
C(46) H(24) 0.950 no
C(51) H(25) 0.950 no
C(52) H(26) 0.950 no
C(53) H(27) 0.950 no
C(54) H(28) 0.950 no
C(59) H(29) 0.950 no
C(60) H(30) 0.950 no
C(61) H(31) 0.950 no
C(62) H(32) 0.950 no

loop_
_geom_contact_atom_site_label_1
_geom_contact_atom_site_label_2
_geom_contact_distance
_geom_contact_site_symmetry_2
Dy(1) C(1) 3.357(5) .
Dy(1) C(8) 3.343(5) .
Dy(1) C(9) 3.347(5) .
Dy(1) C(16) 3.355(5) .
Dy(1) C(17) 3.332(5) .
Dy(1) C(24) 3.336(5) .
Dy(1) C(25) 3.343(5) .
Dy(1) C(32) 3.350(5) .
Dy(1) C(33) 3.344(6) .
Dy(1) C(40) 3.339(5) .
Dy(1) C(41) 3.333(5) .
Dy(1) C(48) 3.351(5) .
Dy(1) C(49) 3.373(5) .
Dy(1) C(56) 3.355(4) .
Dy(1) C(57) 3.349(5) .
Dy(1) C(64) 3.338(5) .
N(1) N(2) 2.429(6) .
N(1) N(3) 2.780(6) .
N(1) N(7) 2.785(6) .
N(1) N(8) 2.435(6) .
N(1) N(9) 3.091(7) .
N(1) N(10) 3.210(6) .
N(1) N(11) 3.211(6) .
N(1) C(2) 2.322(6) .
N(1) C(7) 2.328(6) .
N(1) C(9) 2.905(7) .
N(1) C(32) 2.904(7) .
N(1) C(40) 3.144(8) .
N(1) C(41) 3.239(7) .
N(2) N(1) 2.429(6) .
N(2) N(3) 2.444(6) .
N(2) N(11) 3.219(6) .
N(2) C(1) 3.516(7) .
N(2) C(2) 3.570(7) .
N(2) C(6) 3.120(7) .
N(2) C(7) 2.460(7) .
N(2) C(10) 2.456(7) .
N(2) C(11) 3.120(7) .
N(2) C(15) 3.575(7) .
N(2) C(16) 3.522(7) .
N(2) C(34) 3.539(7) 1_655
N(2) C(35) 3.572(7) 1_655
N(2) C(41) 3.170(7) .
N(2) C(42) 3.289(7) .
N(2) C(47) 3.433(7) .
N(2) C(48) 3.403(7) .
N(3) N(1) 2.780(6) .
N(3) N(2) 2.444(6) .
N(3) N(4) 2.437(6) .
N(3) N(5) 2.774(6) .
N(3) N(11) 3.080(6) .
N(3) N(12) 3.342(6) .
N(3) N(13) 3.216(6) .
N(3) C(8) 2.896(7) .
N(3) C(10) 2.330(7) .
N(3) C(15) 2.335(7) .
N(3) C(17) 2.884(7) .
N(3) C(48) 3.207(7) .
N(3) C(49) 3.342(7) .
N(4) N(3) 2.437(6) .
N(4) N(5) 2.433(6) .
N(4) N(13) 3.291(6) .
N(4) N(16) 3.561(6) 1_655
N(4) C(9) 3.529(6) .
N(4) C(10) 3.570(6) .
N(4) C(14) 3.117(7) .
N(4) C(15) 2.457(6) .
N(4) C(18) 2.459(6) .
N(4) C(19) 3.129(6) .
N(4) C(23) 3.569(6) .
N(4) C(24) 3.521(7) .
N(4) C(49) 3.335(7) .
N(4) C(50) 3.528(7) .
N(4) C(55) 3.563(7) .
N(4) C(56) 3.449(7) .
N(4) C(63) 3.544(7) 1_655
N(4) C(64) 3.444(7) 1_655
N(5) N(3) 2.774(6) .
N(5) N(4) 2.433(6) .
N(5) N(6) 2.434(6) .
N(5) N(7) 2.782(6) .
N(5) N(13) 3.105(6) .
N(5) N(14) 3.275(6) .
N(5) N(15) 3.242(6) .
N(5) C(16) 2.904(7) .
N(5) C(18) 2.325(7) .
N(5) C(23) 2.318(6) .
N(5) C(25) 2.900(7) .
N(5) C(56) 3.223(7) .
N(5) C(57) 3.290(7) .
N(6) N(5) 2.434(6) .
N(6) N(7) 2.428(6) .
N(6) N(15) 3.280(6) .
N(6) C(17) 3.530(7) .
N(6) C(18) 3.572(7) .
N(6) C(22) 3.113(7) .
N(6) C(23) 2.451(7) .
N(6) C(26) 2.450(7) .
N(6) C(27) 3.102(7) .
N(6) C(31) 3.557(7) .
N(6) C(32) 3.517(6) .
N(6) C(53) 3.542(8) 1_545
N(6) C(57) 3.245(7) .
N(6) C(58) 3.264(7) .
N(6) C(63) 3.369(7) .
N(6) C(64) 3.386(7) .
N(7) N(1) 2.785(6) .
N(7) N(5) 2.782(6) .
N(7) N(6) 2.428(6) .
N(7) N(8) 2.437(6) .
N(7) N(9) 3.192(6) .
N(7) N(15) 3.105(6) .
N(7) N(16) 3.247(6) .
N(7) C(1) 2.904(6) .
N(7) C(24) 2.891(7) .
N(7) C(26) 2.325(7) .
N(7) C(31) 2.330(7) .
N(7) C(33) 3.263(7) .
N(7) C(52) 3.336(8) 1_545
N(7) C(64) 3.164(7) .
N(8) N(1) 2.435(6) .
N(8) N(7) 2.437(6) .
N(8) N(9) 3.273(6) .
N(8) C(2) 2.443(7) .
N(8) C(3) 3.116(7) .
N(8) C(7) 3.565(7) .
N(8) C(8) 3.520(7) .
N(8) C(25) 3.529(7) .
N(8) C(26) 3.565(7) .
N(8) C(30) 3.129(7) .
N(8) C(31) 2.463(6) .
N(8) C(33) 3.261(7) .
N(8) C(34) 3.312(7) .
N(8) C(39) 3.354(7) .
N(8) C(40) 3.365(7) .
N(8) C(51) 3.550(8) 1_545
N(9) N(1) 3.091(7) .
N(9) N(7) 3.192(6) .
N(9) N(8) 3.273(6) .
N(9) N(10) 2.439(6) .
N(9) N(11) 2.777(6) .
N(9) N(15) 2.771(6) .
N(9) N(16) 2.442(6) .
N(9) C(1) 3.186(7) .
N(9) C(10) 3.517(7) 1_455
N(9) C(14) 3.593(7) 1_455
N(9) C(15) 3.474(7) 1_455
N(9) C(32) 3.270(7) .
N(9) C(34) 2.336(7) .
N(9) C(39) 2.325(7) .
N(9) C(41) 2.893(7) .
N(9) C(64) 2.899(7) .
N(10) N(1) 3.210(6) .
N(10) N(9) 2.439(6) .
N(10) N(11) 2.429(6) .
N(10) C(1) 3.354(7) .
N(10) C(2) 3.416(7) .
N(10) C(7) 3.304(7) .
N(10) C(8) 3.180(7) .
N(10) C(11) 3.377(7) 1_455
N(10) C(12) 3.394(7) 1_455
N(10) C(33) 3.524(6) .
N(10) C(34) 3.590(7) .
N(10) C(38) 3.156(7) .
N(10) C(39) 2.473(7) .
N(10) C(42) 2.440(7) .
N(10) C(43) 3.109(7) .
N(10) C(47) 3.562(7) .
N(10) C(48) 3.504(7) .
N(11) N(1) 3.211(6) .
N(11) N(2) 3.219(6) .
N(11) N(3) 3.080(6) .
N(11) N(9) 2.777(6) .
N(11) N(10) 2.429(6) .
N(11) N(12) 2.435(6) .
N(11) N(13) 2.798(5) .
N(11) C(8) 3.257(7) .
N(11) C(9) 3.159(7) .
N(11) C(12) 3.412(7) 1_455
N(11) C(13) 3.250(7) 1_455
N(11) C(40) 2.915(7) .
N(11) C(42) 2.319(6) .
N(11) C(47) 2.319(6) .
N(11) C(49) 2.918(6) .
N(12) N(3) 3.342(6) .
N(12) N(11) 2.435(6) .
N(12) N(13) 2.448(6) .
N(12) C(9) 3.478(7) .
N(12) C(10) 3.527(7) .
N(12) C(15) 3.499(7) .
N(12) C(16) 3.368(6) .
N(12) C(41) 3.526(7) .
N(12) C(42) 3.576(6) .
N(12) C(46) 3.121(7) .
N(12) C(47) 2.454(6) .
N(12) C(50) 2.455(7) .
N(12) C(51) 3.127(7) .
N(12) C(55) 3.571(6) .
N(12) C(56) 3.508(6) .
N(13) N(3) 3.216(6) .
N(13) N(4) 3.291(6) .
N(13) N(5) 3.105(6) .
N(13) N(11) 2.798(5) .
N(13) N(12) 2.448(6) .
N(13) N(14) 2.428(6) .
N(13) N(15) 2.762(6) .
N(13) C(16) 3.321(7) .
N(13) C(17) 3.174(7) .
N(13) C(48) 2.911(6) .
N(13) C(50) 2.323(7) .
N(13) C(55) 2.327(6) .
N(13) C(57) 2.889(7) .
N(14) N(5) 3.275(6) .
N(14) N(13) 2.428(6) .
N(14) N(15) 2.434(6) .
N(14) C(17) 3.403(7) .
N(14) C(18) 3.376(7) .
N(14) C(23) 3.279(7) .
N(14) C(24) 3.252(7) .
N(14) C(49) 3.509(7) .
N(14) C(50) 3.544(7) .
N(14) C(54) 3.085(7) .
N(14) C(55) 2.438(7) .
N(14) C(58) 2.447(7) .
N(14) C(59) 3.104(7) .
N(14) C(63) 3.566(7) .
N(14) C(64) 3.510(7) .
N(15) N(5) 3.242(6) .
N(15) N(6) 3.280(6) .
N(15) N(7) 3.105(6) .
N(15) N(9) 2.771(6) .
N(15) N(13) 2.762(6) .
N(15) N(14) 2.434(6) .
N(15) N(16) 2.424(6) .
N(15) C(14) 3.552(7) 1_455
N(15) C(24) 3.297(7) .
N(15) C(25) 3.192(7) .
N(15) C(33) 2.897(7) .
N(15) C(56) 2.898(7) .
N(15) C(58) 2.329(7) .
N(15) C(63) 2.340(7) .
N(16) N(4) 3.561(6) 1_455
N(16) N(7) 3.247(6) .
N(16) N(9) 2.442(6) .
N(16) N(15) 2.424(6) .
N(16) C(16) 3.392(6) 1_455
N(16) C(25) 3.383(7) .
N(16) C(26) 3.412(7) .
N(16) C(31) 3.320(7) .
N(16) C(32) 3.246(7) .
N(16) C(34) 2.451(6) .
N(16) C(35) 3.098(7) .
N(16) C(39) 3.562(7) .
N(16) C(40) 3.527(7) .
N(16) C(57) 3.513(7) .
N(16) C(58) 3.560(7) .
N(16) C(62) 3.126(7) .
N(16) C(63) 2.460(6) .
C(1) Dy(1) 3.357(5) .
C(1) N(2) 3.516(7) .
C(1) N(7) 2.904(6) .
C(1) N(9) 3.186(7) .
C(1) N(10) 3.354(7) .
C(1) C(3) 2.610(7) .
C(1) C(7) 2.289(7) .
C(1) C(8) 2.215(8) .
C(1) C(32) 2.348(7) .
C(1) C(39) 3.389(8) .
C(1) C(40) 2.997(8) .
C(2) N(1) 2.322(6) .
C(2) N(2) 3.570(7) .
C(2) N(8) 2.443(7) .
C(2) N(10) 3.416(7) .
C(2) C(4) 2.388(7) .
C(2) C(5) 2.768(7) .
C(2) C(6) 2.452(8) .
C(2) C(8) 2.302(8) .
C(2) C(40) 3.453(8) .
C(3) N(8) 3.116(7) .
C(3) C(1) 2.610(7) .
C(3) C(5) 2.433(8) .
C(3) C(6) 2.855(8) .
C(3) C(7) 2.426(8) .
C(3) C(38) 3.582(8) .
C(4) C(2) 2.388(7) .
C(4) C(6) 2.428(8) .
C(4) C(7) 2.748(8) .
C(4) C(45) 3.588(8) 1_545
C(4) C(46) 3.432(8) 1_545
C(5) C(2) 2.768(7) .
C(5) C(3) 2.433(8) .
C(5) C(7) 2.372(7) .
C(6) N(2) 3.120(7) .
C(6) C(2) 2.452(8) .
C(6) C(3) 2.855(8) .
C(6) C(4) 2.428(8) .
C(6) C(8) 2.627(7) .
C(6) C(37) 3.412(8) 1_655
C(7) N(1) 2.328(6) .
C(7) N(2) 2.460(7) .
C(7) N(8) 3.565(7) .
C(7) N(10) 3.304(7) .
C(7) C(1) 2.289(7) .
C(7) C(3) 2.426(8) .
C(7) C(4) 2.748(8) .
C(7) C(5) 2.372(7) .
C(7) C(36) 3.366(8) 1_655
C(7) C(37) 3.449(8) 1_655
C(7) C(41) 3.564(7) .
C(8) Dy(1) 3.343(5) .
C(8) N(3) 2.896(7) .
C(8) N(8) 3.520(7) .
C(8) N(10) 3.180(7) .
C(8) N(11) 3.257(7) .
C(8) C(1) 2.215(8) .
C(8) C(2) 2.302(8) .
C(8) C(6) 2.627(7) .
C(8) C(9) 2.344(8) .
C(8) C(35) 3.482(8) 1_655
C(8) C(36) 3.338(9) 1_655
C(8) C(41) 2.993(8) .
C(8) C(42) 3.556(7) .
C(9) Dy(1) 3.347(5) .
C(9) N(1) 2.905(7) .
C(9) N(4) 3.529(6) .
C(9) N(11) 3.159(7) .
C(9) N(12) 3.478(7) .
C(9) C(8) 2.344(8) .
C(9) C(11) 2.603(7) .
C(9) C(15) 2.292(7) .
C(9) C(16) 2.216(8) .
C(9) C(34) 3.364(8) 1_655
C(9) C(47) 3.482(8) .
C(9) C(48) 3.064(8) .
C(10) N(2) 2.456(7) .
C(10) N(3) 2.330(7) .
C(10) N(4) 3.570(6) .
C(10) N(9) 3.517(7) 1_655
C(10) N(12) 3.527(7) .
C(10) C(12) 2.380(8) .
C(10) C(13) 2.764(8) .
C(10) C(14) 2.418(8) .
C(10) C(16) 2.283(8) .
C(10) C(33) 3.529(8) 1_655
C(10) C(40) 3.483(8) 1_655
C(10) C(48) 3.502(8) .
C(11) N(2) 3.120(7) .
C(11) N(10) 3.377(7) 1_655
C(11) C(9) 2.603(7) .
C(11) C(13) 2.433(8) .
C(11) C(14) 2.838(7) .
C(11) C(15) 2.438(7) .
C(11) C(40) 3.321(8) 1_655
C(12) N(10) 3.394(7) 1_655
C(12) N(11) 3.412(7) 1_655
C(12) C(10) 2.380(8) .
C(12) C(14) 2.425(8) .
C(12) C(15) 2.757(8) .
C(12) C(41) 3.236(8) 1_655
C(13) N(11) 3.250(7) 1_655
C(13) C(10) 2.764(8) .
C(13) C(11) 2.433(8) .
C(13) C(15) 2.385(8) .
C(13) C(48) 3.597(8) 1_655
C(14) N(4) 3.117(7) .
C(14) N(9) 3.593(7) 1_655
C(14) N(15) 3.552(7) 1_655
C(14) C(10) 2.418(8) .
C(14) C(11) 2.838(7) .
C(14) C(12) 2.425(8) .
C(14) C(16) 2.598(8) .
C(14) C(30) 3.502(8) 1_665
C(15) N(2) 3.575(7) .
C(15) N(3) 2.335(7) .
C(15) N(4) 2.457(6) .
C(15) N(9) 3.474(7) 1_655
C(15) N(12) 3.499(7) .
C(15) C(9) 2.292(7) .
C(15) C(11) 2.438(7) .
C(15) C(12) 2.757(8) .
C(15) C(13) 2.385(8) .
C(15) C(33) 3.441(8) 1_655
C(16) Dy(1) 3.355(5) .
C(16) N(2) 3.522(7) .
C(16) N(5) 2.904(7) .
C(16) N(12) 3.368(6) .
C(16) N(13) 3.321(7) .
C(16) N(16) 3.392(6) 1_655
C(16) C(9) 2.216(8) .
C(16) C(10) 2.283(8) .
C(16) C(14) 2.598(8) .
C(16) C(17) 2.339(8) .
C(16) C(33) 3.583(7) 1_655
C(16) C(49) 3.159(7) .
C(17) Dy(1) 3.332(5) .
C(17) N(3) 2.884(7) .
C(17) N(6) 3.530(7) .
C(17) N(13) 3.174(7) .
C(17) N(14) 3.403(7) .
C(17) C(16) 2.339(8) .
C(17) C(19) 2.624(8) .
C(17) C(23) 2.306(7) .
C(17) C(24) 2.229(8) .
C(17) C(55) 3.558(8) .
C(17) C(56) 3.069(8) .
C(17) C(62) 3.588(8) 1_655
C(18) N(4) 2.459(6) .
C(18) N(5) 2.325(7) .
C(18) N(6) 3.572(7) .
C(18) N(14) 3.376(7) .
C(18) C(20) 2.372(8) .
C(18) C(21) 2.747(8) .
C(18) C(22) 2.442(7) .
C(18) C(24) 2.299(8) .
C(18) C(56) 3.447(8) .
C(18) C(61) 3.541(8) 1_655
C(18) C(62) 3.326(8) 1_655
C(19) N(4) 3.129(6) .
C(19) C(17) 2.624(8) .
C(19) C(21) 2.425(8) .
C(19) C(22) 2.851(8) .
C(19) C(23) 2.431(8) .
C(19) C(60) 3.467(8) 1_655
C(19) C(61) 3.495(8) 1_655
C(20) C(18) 2.372(8) .
C(20) C(22) 2.438(9) .
C(20) C(23) 2.757(8) .
C(20) C(60) 3.402(9) 1_655
C(20) C(61) 3.585(9) 1_655
C(21) C(18) 2.747(8) .
C(21) C(19) 2.425(8) .
C(21) C(23) 2.365(8) .
C(22) N(6) 3.113(7) .
C(22) C(18) 2.442(7) .
C(22) C(19) 2.851(8) .
C(22) C(20) 2.438(9) .
C(22) C(24) 2.614(7) .
C(23) N(4) 3.569(6) .
C(23) N(5) 2.318(6) .
C(23) N(6) 2.451(7) .
C(23) N(14) 3.279(7) .
C(23) C(17) 2.306(7) .
C(23) C(19) 2.431(8) .
C(23) C(20) 2.757(8) .
C(23) C(21) 2.365(8) .
C(23) C(57) 3.520(8) .
C(24) Dy(1) 3.336(5) .
C(24) N(4) 3.521(7) .
C(24) N(7) 2.891(7) .
C(24) N(14) 3.252(7) .
C(24) N(15) 3.297(7) .
C(24) C(17) 2.229(8) .
C(24) C(18) 2.299(8) .
C(24) C(22) 2.614(7) .
C(24) C(25) 2.333(8) .
C(24) C(57) 3.049(8) .
C(24) C(58) 3.515(8) .
C(25) Dy(1) 3.343(5) .
C(25) N(5) 2.900(7) .
C(25) N(8) 3.529(7) .
C(25) N(15) 3.192(7) .
C(25) N(16) 3.383(7) .
C(25) C(24) 2.333(8) .
C(25) C(27) 2.601(8) .
C(25) C(31) 2.295(8) .
C(25) C(32) 2.229(7) .
C(25) C(52) 3.412(9) 1_545
C(25) C(53) 3.292(8) 1_545
C(25) C(63) 3.397(8) .
C(25) C(64) 3.020(8) .
C(26) N(6) 2.450(7) .
C(26) N(7) 2.325(7) .
C(26) N(8) 3.565(7) .
C(26) N(16) 3.412(7) .
C(26) C(28) 2.376(8) .
C(26) C(29) 2.745(8) .
C(26) C(30) 2.416(8) .
C(26) C(32) 2.291(7) .
C(26) C(53) 3.354(8) 1_545
C(26) C(54) 3.400(8) 1_545
C(26) C(64) 3.450(7) .
C(27) N(6) 3.102(7) .
C(27) C(25) 2.601(8) .
C(27) C(29) 2.426(8) .
C(27) C(30) 2.843(8) .
C(27) C(31) 2.433(7) .
C(27) C(54) 3.534(8) 1_545
C(27) C(62) 3.464(8) .
C(28) C(26) 2.376(8) .
C(28) C(30) 2.426(8) .
C(28) C(31) 2.755(8) .
C(29) C(26) 2.745(8) .
C(29) C(27) 2.426(8) .
C(29) C(31) 2.374(8) .
C(30) N(8) 3.129(7) .
C(30) C(14) 3.502(8) 1_445
C(30) C(26) 2.416(8) .
C(30) C(27) 2.843(8) .
C(30) C(28) 2.426(8) .
C(30) C(32) 2.610(8) .
C(31) N(6) 3.557(7) .
C(31) N(7) 2.330(7) .
C(31) N(8) 2.463(6) .
C(31) N(16) 3.320(7) .
C(31) C(25) 2.295(8) .
C(31) C(27) 2.433(7) .
C(31) C(28) 2.755(8) .
C(31) C(29) 2.374(8) .
C(31) C(33) 3.566(7) .
C(31) C(55) 3.598(8) 1_545
C(32) Dy(1) 3.350(5) .
C(32) N(1) 2.904(7) .
C(32) N(6) 3.517(6) .
C(32) N(9) 3.270(7) .
C(32) N(16) 3.246(7) .
C(32) C(1) 2.348(7) .
C(32) C(25) 2.229(7) .
C(32) C(26) 2.291(7) .
C(32) C(30) 2.610(8) .
C(32) C(33) 3.043(8) .
C(32) C(34) 3.529(8) .
C(32) C(51) 3.418(8) 1_545
C(32) C(52) 3.527(9) 1_545
C(33) Dy(1) 3.344(6) .
C(33) N(7) 3.263(7) .
C(33) N(8) 3.261(7) .
C(33) N(10) 3.524(6) .
C(33) N(15) 2.897(7) .
C(33) C(10) 3.529(8) 1_455
C(33) C(15) 3.441(8) 1_455
C(33) C(16) 3.583(7) 1_455
C(33) C(31) 3.566(7) .
C(33) C(32) 3.043(8) .
C(33) C(35) 2.584(8) .
C(33) C(39) 2.274(7) .
C(33) C(40) 2.211(7) .
C(33) C(64) 2.352(7) .
C(34) N(2) 3.539(7) 1_455
C(34) N(8) 3.312(7) .
C(34) N(9) 2.336(7) .
C(34) N(10) 3.590(7) .
C(34) N(16) 2.451(6) .
C(34) C(9) 3.364(8) 1_455
C(34) C(32) 3.529(8) .
C(34) C(36) 2.362(8) .
C(34) C(37) 2.746(7) .
C(34) C(38) 2.441(7) .
C(34) C(40) 2.295(8) .
C(35) N(2) 3.572(7) 1_455
C(35) N(16) 3.098(7) .
C(35) C(8) 3.482(8) 1_455
C(35) C(33) 2.584(8) .
C(35) C(37) 2.418(7) .
C(35) C(38) 2.836(7) .
C(35) C(39) 2.415(8) .
C(35) C(51) 3.489(8) 1_445
C(36) C(7) 3.366(8) 1_455
C(36) C(8) 3.338(9) 1_455
C(36) C(34) 2.362(8) .
C(36) C(38) 2.437(8) .
C(36) C(39) 2.761(9) .
C(37) C(6) 3.412(8) 1_455
C(37) C(7) 3.449(8) 1_455
C(37) C(34) 2.746(7) .
C(37) C(35) 2.418(7) .
C(37) C(39) 2.377(8) .
C(38) N(10) 3.156(7) .
C(38) C(3) 3.582(8) .
C(38) C(34) 2.441(7) .
C(38) C(35) 2.836(7) .
C(38) C(36) 2.437(8) .
C(38) C(40) 2.618(8) .
C(39) N(8) 3.354(7) .
C(39) N(9) 2.325(7) .
C(39) N(10) 2.473(7) .
C(39) N(16) 3.562(7) .
C(39) C(1) 3.389(8) .
C(39) C(33) 2.274(7) .
C(39) C(35) 2.415(8) .
C(39) C(36) 2.761(9) .
C(39) C(37) 2.377(8) .
C(40) Dy(1) 3.339(5) .
C(40) N(1) 3.144(8) .
C(40) N(8) 3.365(7) .
C(40) N(11) 2.915(7) .
C(40) N(16) 3.527(7) .
C(40) C(1) 2.997(8) .
C(40) C(2) 3.453(8) .
C(40) C(10) 3.483(8) 1_455
C(40) C(11) 3.321(8) 1_455
C(40) C(33) 2.211(7) .
C(40) C(34) 2.295(8) .
C(40) C(38) 2.618(8) .
C(40) C(41) 2.353(8) .
C(41) Dy(1) 3.333(5) .
C(41) N(1) 3.239(7) .
C(41) N(2) 3.170(7) .
C(41) N(9) 2.893(7) .
C(41) N(12) 3.526(7) .
C(41) C(7) 3.564(7) .
C(41) C(8) 2.993(8) .
C(41) C(12) 3.236(8) 1_455
C(41) C(40) 2.353(8) .
C(41) C(43) 2.607(7) .
C(41) C(47) 2.299(8) .
C(41) C(48) 2.213(7) .
C(42) N(2) 3.289(7) .
C(42) N(10) 2.440(7) .
C(42) N(11) 2.319(6) .
C(42) N(12) 3.576(6) .
C(42) C(8) 3.556(7) .
C(42) C(44) 2.379(7) .
C(42) C(45) 2.769(8) .
C(42) C(46) 2.439(8) .
C(42) C(48) 2.295(7) .
C(43) N(10) 3.109(7) .
C(43) C(41) 2.607(7) .
C(43) C(45) 2.444(9) .
C(43) C(46) 2.842(8) .
C(43) C(47) 2.430(7) .
C(44) C(42) 2.379(7) .
C(44) C(46) 2.428(8) .
C(44) C(47) 2.757(7) .
C(45) C(4) 3.588(8) 1_565
C(45) C(42) 2.769(8) .
C(45) C(43) 2.444(9) .
C(45) C(47) 2.376(7) .
C(46) N(12) 3.121(7) .
C(46) C(4) 3.432(8) 1_565
C(46) C(42) 2.439(8) .
C(46) C(43) 2.842(8) .
C(46) C(44) 2.428(8) .
C(46) C(48) 2.618(7) .
C(47) N(2) 3.433(7) .
C(47) N(10) 3.562(7) .
C(47) N(11) 2.319(6) .
C(47) N(12) 2.454(6) .
C(47) C(9) 3.482(8) .
C(47) C(41) 2.299(8) .
C(47) C(43) 2.430(7) .
C(47) C(44) 2.757(7) .
C(47) C(45) 2.376(7) .
C(48) Dy(1) 3.351(5) .
C(48) N(2) 3.403(7) .
C(48) N(3) 3.207(7) .
C(48) N(10) 3.504(7) .
C(48) N(13) 2.911(6) .
C(48) C(9) 3.064(8) .
C(48) C(10) 3.502(8) .
C(48) C(13) 3.597(8) 1_455
C(48) C(41) 2.213(7) .
C(48) C(42) 2.295(7) .
C(48) C(46) 2.618(7) .
C(48) C(49) 2.366(7) .
C(49) Dy(1) 3.373(5) .
C(49) N(3) 3.342(7) .
C(49) N(4) 3.335(7) .
C(49) N(11) 2.918(6) .
C(49) N(14) 3.509(7) .
C(49) C(16) 3.159(7) .
C(49) C(48) 2.366(7) .
C(49) C(51) 2.605(8) .
C(49) C(55) 2.281(7) .
C(49) C(56) 2.192(7) .
C(50) N(4) 3.528(7) .
C(50) N(12) 2.455(7) .
C(50) N(13) 2.323(7) .
C(50) N(14) 3.544(7) .
C(50) C(52) 2.369(9) .
C(50) C(53) 2.759(8) .
C(50) C(54) 2.433(7) .
C(50) C(56) 2.261(8) .
C(51) N(8) 3.550(8) 1_565
C(51) N(12) 3.127(7) .
C(51) C(32) 3.418(8) 1_565
C(51) C(35) 3.489(8) 1_665
C(51) C(49) 2.605(8) .
C(51) C(53) 2.426(8) .
C(51) C(54) 2.838(8) .
C(51) C(55) 2.418(8) .
C(51) C(56) 3.592(8) .
C(52) N(7) 3.336(8) 1_565
C(52) C(25) 3.412(9) 1_565
C(52) C(32) 3.527(9) 1_565
C(52) C(50) 2.369(9) .
C(52) C(54) 2.420(8) .
C(52) C(55) 2.734(8) .
C(53) N(6) 3.542(8) 1_565
C(53) C(25) 3.292(8) 1_565
C(53) C(26) 3.354(8) 1_565
C(53) C(50) 2.759(8) .
C(53) C(51) 2.426(8) .
C(53) C(55) 2.361(8) .
C(54) N(14) 3.085(7) .
C(54) C(26) 3.400(8) 1_565
C(54) C(27) 3.534(8) 1_565
C(54) C(50) 2.433(7) .
C(54) C(51) 2.838(8) .
C(54) C(52) 2.420(8) .
C(54) C(56) 2.592(7) .
C(55) N(4) 3.563(7) .
C(55) N(12) 3.571(6) .
C(55) N(13) 2.327(6) .
C(55) N(14) 2.438(7) .
C(55) C(17) 3.558(8) .
C(55) C(31) 3.598(8) 1_565
C(55) C(49) 2.281(7) .
C(55) C(51) 2.418(8) .
C(55) C(52) 2.734(8) .
C(55) C(53) 2.361(8) .
C(56) Dy(1) 3.355(4) .
C(56) N(4) 3.449(7) .
C(56) N(5) 3.223(7) .
C(56) N(12) 3.508(6) .
C(56) N(15) 2.898(7) .
C(56) C(17) 3.069(8) .
C(56) C(18) 3.447(8) .
C(56) C(49) 2.192(7) .
C(56) C(50) 2.261(8) .
C(56) C(51) 3.592(8) .
C(56) C(54) 2.592(7) .
C(56) C(57) 2.350(8) .
C(57) Dy(1) 3.349(5) .
C(57) N(5) 3.290(7) .
C(57) N(6) 3.245(7) .
C(57) N(13) 2.889(7) .
C(57) N(16) 3.513(7) .
C(57) C(23) 3.520(8) .
C(57) C(24) 3.049(8) .
C(57) C(56) 2.350(8) .
C(57) C(59) 2.599(8) .
C(57) C(63) 2.295(8) .
C(57) C(64) 2.212(8) .
C(58) N(6) 3.264(7) .
C(58) N(14) 2.447(7) .
C(58) N(15) 2.329(7) .
C(58) N(16) 3.560(7) .
C(58) C(24) 3.515(8) .
C(58) C(60) 2.366(8) .
C(58) C(61) 2.758(8) .
C(58) C(62) 2.429(8) .
C(58) C(64) 2.290(7) .
C(59) N(14) 3.104(7) .
C(59) C(57) 2.599(8) .
C(59) C(61) 2.426(9) .
C(59) C(62) 2.845(8) .
C(59) C(63) 2.426(8) .
C(60) C(19) 3.467(8) 1_455
C(60) C(20) 3.402(9) 1_455
C(60) C(58) 2.366(8) .
C(60) C(62) 2.442(8) .
C(60) C(63) 2.750(7) .
C(61) C(18) 3.541(8) 1_455
C(61) C(19) 3.495(8) 1_455
C(61) C(20) 3.585(9) 1_455
C(61) C(58) 2.758(8) .
C(61) C(59) 2.426(9) .
C(61) C(63) 2.379(7) .
C(62) N(16) 3.126(7) .
C(62) C(17) 3.588(8) 1_455
C(62) C(18) 3.326(8) 1_455
C(62) C(27) 3.464(8) .
C(62) C(58) 2.429(8) .
C(62) C(59) 2.845(8) .
C(62) C(60) 2.442(8) .
C(62) C(64) 2.623(8) .
C(63) N(4) 3.544(7) 1_455
C(63) N(6) 3.369(7) .
C(63) N(14) 3.566(7) .
C(63) N(15) 2.340(7) .
C(63) N(16) 2.460(6) .
C(63) C(25) 3.397(8) .
C(63) C(57) 2.295(8) .
C(63) C(59) 2.426(8) .
C(63) C(60) 2.750(7) .
C(63) C(61) 2.379(7) .
C(64) Dy(1) 3.338(5) .
C(64) N(4) 3.444(7) 1_455
C(64) N(6) 3.386(7) .
C(64) N(7) 3.164(7) .
C(64) N(9) 2.899(7) .
C(64) N(14) 3.510(7) .
C(64) C(25) 3.020(8) .
C(64) C(26) 3.450(7) .
C(64) C(33) 2.352(7) .
C(64) C(57) 2.212(8) .
C(64) C(58) 2.290(7) .
C(64) C(62) 2.623(8) .
N(1) H(17) 3.537 1_655
N(2) H(4) 2.969 .
N(2) H(5) 2.968 .
N(4) H(8) 2.956 .
N(4) H(9) 2.977 .
N(4) H(15) 3.536 1_665
N(6) H(12) 2.963 .
N(6) H(13) 2.947 .
N(6) H(27) 3.174 1_545
N(7) H(26) 3.288 1_545
N(8) H(1) 2.968 .
N(8) H(16) 2.976 .
N(8) H(25) 3.452 1_545
N(10) H(3) 3.068 2_457
N(10) H(5) 3.409 1_455
N(10) H(6) 3.451 1_455
N(10) H(20) 3.012 .
N(10) H(21) 2.958 .
N(11) H(6) 3.447 1_455
N(11) H(7) 3.147 1_455
N(12) H(7) 3.297 1_455
N(12) H(18) 3.550 1_665
N(12) H(24) 2.964 .
N(12) H(25) 2.975 .
N(13) H(7) 3.452 1_455
N(14) H(28) 2.927 .
N(14) H(29) 2.944 .
N(15) H(8) 3.252 1_455
N(16) H(17) 2.929 .
N(16) H(32) 2.978 .
C(1) H(1) 2.890 .
C(1) H(18) 3.537 1_655
C(1) H(25) 3.483 1_545
C(2) H(1) 2.050 .
C(2) H(2) 3.248 .
C(2) H(4) 3.313 .
C(2) H(18) 3.327 1_655
C(3) H(2) 2.046 .
C(3) H(3) 3.282 .
C(3) H(20) 3.402 .
C(3) H(24) 3.389 1_545
C(4) H(1) 2.067 .
C(4) H(3) 2.021 .
C(4) H(4) 3.289 .
C(4) H(5) 3.371 2_457
C(4) H(23) 3.556 1_545
C(4) H(24) 3.294 1_545
C(5) H(1) 3.292 .
C(5) H(2) 2.023 .
C(5) H(4) 2.061 .
C(5) H(5) 3.316 2_457
C(5) H(19) 3.543 1_655
C(5) H(20) 2.984 2_557
C(5) H(21) 3.295 2_557
C(6) H(2) 3.276 .
C(6) H(3) 2.035 .
C(6) H(19) 3.114 1_655
C(6) H(20) 3.076 2_557
C(6) H(21) 3.475 2_557
C(7) H(1) 3.291 .
C(7) H(3) 3.235 .
C(7) H(4) 2.059 .
C(7) H(18) 3.321 1_655
C(7) H(19) 3.438 1_655
C(8) H(4) 2.900 .
C(8) H(18) 3.524 1_655
C(9) H(5) 2.878 .
C(10) H(5) 2.057 .
C(10) H(6) 3.240 .
C(10) H(8) 3.279 .
C(11) H(3) 3.423 2_557
C(11) H(6) 2.036 .
C(11) H(7) 3.284 .
C(11) H(24) 3.575 .
C(12) H(5) 2.060 .
C(12) H(7) 2.032 .
C(12) H(8) 3.285 .
C(12) H(22) 3.191 2_567
C(12) H(23) 3.418 2_567
C(13) H(5) 3.292 .
C(13) H(6) 2.024 .
C(13) H(8) 2.065 .
C(13) H(16) 2.841 1_665
C(14) H(6) 3.276 .
C(14) H(7) 2.054 .
C(14) H(15) 3.198 1_665
C(14) H(16) 2.779 1_665
C(15) H(5) 3.302 .
C(15) H(7) 3.244 .
C(15) H(8) 2.030 .
C(16) H(8) 2.869 .
C(17) H(9) 2.893 .
C(17) H(32) 3.520 1_655
C(18) H(9) 2.045 .
C(18) H(10) 3.234 .
C(18) H(12) 3.306 .
C(18) H(32) 3.474 1_655
C(19) H(10) 2.034 .
C(19) H(11) 3.272 .
C(19) H(28) 3.534 .
C(20) H(9) 2.051 .
C(20) H(11) 2.035 .
C(20) H(12) 3.299 .
C(20) H(12) 3.548 3_656
C(20) H(27) 3.242 3_646
C(20) H(30) 3.431 1_655
C(20) H(31) 2.815 3_556
C(21) H(9) 3.288 .
C(21) H(10) 2.042 .
C(21) H(12) 2.049 .
C(21) H(14) 3.248 3_556
C(21) H(27) 2.953 3_646
C(21) H(31) 3.561 1_655
C(21) H(31) 2.958 3_556
C(22) H(10) 3.284 .
C(22) H(10) 3.061 3_646
C(22) H(11) 2.022 .
C(22) H(14) 3.203 3_556
C(22) H(29) 3.360 .
C(22) H(31) 3.527 1_655
C(23) H(9) 3.293 .
C(23) H(10) 3.547 3_646
C(23) H(11) 3.227 .
C(23) H(12) 2.060 .
C(23) H(32) 3.555 1_655
C(24) H(12) 2.890 .
C(25) H(13) 2.870 .
C(25) H(26) 3.476 1_545
C(25) H(27) 3.292 1_545
C(26) H(13) 2.056 .
C(26) H(14) 3.238 .
C(26) H(16) 3.278 .
C(26) H(27) 3.544 1_545
C(27) H(14) 2.041 .
C(27) H(15) 3.276 .
C(27) H(28) 3.377 1_545
C(27) H(29) 3.546 3_546
C(27) H(30) 2.914 3_546
C(27) H(32) 3.331 .
C(28) H(11) 3.201 3_546
C(28) H(12) 3.506 3_546
C(28) H(13) 2.065 .
C(28) H(15) 2.022 .
C(28) H(16) 3.285 .
C(28) H(30) 3.376 3_546
C(29) H(8) 2.835 1_445
C(29) H(13) 3.288 .
C(29) H(14) 2.023 .
C(29) H(16) 2.060 .
C(30) H(7) 3.266 1_445
C(30) H(8) 2.807 1_445
C(30) H(14) 3.275 .
C(30) H(15) 2.040 .
C(30) H(17) 3.570 .
C(31) H(13) 3.294 .
C(31) H(15) 3.234 .
C(31) H(16) 2.043 .
C(32) H(16) 2.881 .
C(33) H(17) 2.852 .
C(34) H(17) 2.021 .
C(34) H(18) 3.222 .
C(34) H(20) 3.306 .
C(35) H(16) 3.514 .
C(35) H(18) 2.031 .
C(35) H(19) 3.267 .
C(35) H(25) 2.736 1_445
C(35) H(26) 3.221 1_445
C(36) H(17) 2.040 .
C(36) H(19) 2.039 .
C(36) H(20) 3.299 .
C(36) H(25) 2.747 1_445
C(37) H(4) 3.382 1_455
C(37) H(17) 3.279 .
C(37) H(18) 2.047 .
C(37) H(20) 2.049 .
C(37) H(21) 3.113 2_457
C(37) H(22) 2.965 2_457
C(38) H(1) 3.448 .
C(38) H(3) 3.114 2_457
C(38) H(18) 3.285 .
C(38) H(19) 2.024 .
C(38) H(21) 3.580 2_457
C(38) H(22) 3.525 2_457
C(39) H(3) 3.592 2_457
C(39) H(17) 3.274 .
C(39) H(19) 3.241 .
C(39) H(20) 2.070 .
C(40) H(5) 3.509 1_455
C(40) H(20) 2.899 .
C(41) H(6) 3.111 1_455
C(41) H(21) 2.880 .
C(42) H(6) 3.214 1_455
C(42) H(21) 2.041 .
C(42) H(22) 3.239 .
C(42) H(23) 3.412 2_467
C(42) H(24) 3.300 .
C(43) H(19) 2.857 2_557
C(43) H(22) 2.042 .
C(43) H(23) 3.294 .
C(43) H(23) 3.024 2_467
C(44) H(2) 3.236 2_557
C(44) H(6) 3.132 2_467
C(44) H(19) 2.918 2_557
C(44) H(21) 2.060 .
C(44) H(23) 2.047 .
C(44) H(23) 3.305 2_467
C(44) H(24) 3.289 .
C(45) H(2) 3.194 1_565
C(45) H(2) 3.166 2_557
C(45) H(6) 3.132 2_467
C(45) H(21) 3.305 .
C(45) H(22) 2.046 .
C(45) H(24) 2.045 .
C(46) H(2) 3.299 1_565
C(46) H(5) 3.494 .
C(46) H(22) 3.277 .
C(46) H(23) 2.031 .
C(47) H(6) 3.552 1_455
C(47) H(21) 3.294 .
C(47) H(23) 3.237 .
C(47) H(24) 2.045 .
C(48) H(7) 3.145 1_455
C(48) H(24) 2.890 .
C(49) H(7) 3.392 1_455
C(49) H(25) 2.884 .
C(50) H(25) 2.052 .
C(50) H(26) 3.230 .
C(50) H(28) 3.293 .
C(51) H(17) 2.758 1_665
C(51) H(18) 3.127 1_665
C(51) H(26) 2.021 .
C(51) H(27) 3.274 .
C(52) H(17) 2.819 1_665
C(52) H(25) 2.043 .
C(52) H(27) 2.039 .
C(52) H(28) 3.284 .
C(53) H(11) 3.022 3_656
C(53) H(25) 3.287 .
C(53) H(26) 2.034 .
C(53) H(28) 2.048 .
C(54) H(9) 3.584 .
C(54) H(26) 3.268 .
C(54) H(27) 2.029 .
C(54) H(30) 3.146 3_556
C(55) H(25) 3.282 .
C(55) H(27) 3.225 .
C(55) H(28) 2.046 .
C(56) H(28) 2.868 .
C(57) H(8) 3.545 1_455
C(57) H(29) 2.869 .
C(58) H(9) 3.442 1_455
C(58) H(29) 2.047 .
C(58) H(30) 3.226 .
C(58) H(32) 3.291 .
C(59) H(9) 3.385 1_455
C(59) H(12) 3.340 .
C(59) H(13) 3.222 3_556
C(59) H(30) 2.019 .
C(59) H(31) 3.274 .
C(60) H(10) 3.483 1_455
C(60) H(13) 3.128 3_556
C(60) H(28) 3.124 3_546
C(60) H(29) 2.039 .
C(60) H(31) 2.043 .
C(60) H(32) 3.305 .
C(61) H(10) 3.517 3_546
C(61) H(11) 3.531 3_546
C(61) H(13) 3.523 .
C(61) H(28) 3.374 3_546
C(61) H(29) 3.286 .
C(61) H(30) 2.038 .
C(61) H(32) 2.072 .
C(62) H(13) 3.301 .
C(62) H(30) 3.292 .
C(62) H(31) 2.054 .
C(63) H(29) 3.288 .
C(63) H(31) 3.241 .
C(63) H(32) 2.045 .
C(64) H(32) 2.899 .
H(1) N(8) 2.968 .
H(1) C(1) 2.890 .
H(1) C(2) 2.050 .
H(1) C(4) 2.067 .
H(1) C(5) 3.292 .
H(1) C(7) 3.291 .
H(1) C(38) 3.448 .
H(1) H(2) 2.365 .
H(1) H(6) 3.242 1_445
H(1) H(7) 3.048 1_445
H(1) H(20) 3.458 .
H(1) H(22) 3.082 2_457
H(1) H(24) 3.565 1_545
H(2) C(2) 3.248 .
H(2) C(3) 2.046 .
H(2) C(5) 2.023 .
H(2) C(6) 3.276 .
H(2) C(44) 3.236 2_457
H(2) C(45) 3.194 1_545
H(2) C(45) 3.166 2_457
H(2) C(46) 3.299 1_545
H(2) H(1) 2.365 .
H(2) H(3) 2.307 .
H(2) H(5) 2.762 2_457
H(2) H(22) 3.201 2_457
H(2) H(23) 3.246 1_545
H(2) H(23) 3.094 2_457
H(2) H(24) 3.424 1_545
H(3) N(10) 3.068 2_557
H(3) C(3) 3.282 .
H(3) C(4) 2.021 .
H(3) C(6) 2.035 .
H(3) C(7) 3.235 .
H(3) C(11) 3.423 2_457
H(3) C(38) 3.114 2_557
H(3) C(39) 3.592 2_557
H(3) H(2) 2.307 .
H(3) H(4) 2.358 .
H(3) H(5) 2.646 2_457
H(3) H(20) 2.464 2_557
H(3) H(21) 2.982 2_557
H(3) H(23) 3.544 1_545
H(4) N(2) 2.969 .
H(4) C(2) 3.313 .
H(4) C(4) 3.289 .
H(4) C(5) 2.061 .
H(4) C(7) 2.059 .
H(4) C(8) 2.900 .
H(4) C(37) 3.382 1_655
H(4) H(3) 2.358 .
H(4) H(19) 3.146 1_655
H(4) H(20) 2.686 2_557
H(4) H(21) 3.532 .
H(4) H(21) 3.323 2_557
H(5) N(2) 2.968 .
H(5) N(10) 3.409 1_655
H(5) C(4) 3.371 2_557
H(5) C(5) 3.316 2_557
H(5) C(9) 2.878 .
H(5) C(10) 2.057 .
H(5) C(12) 2.060 .
H(5) C(13) 3.292 .
H(5) C(15) 3.302 .
H(5) C(40) 3.509 1_655
H(5) C(46) 3.494 .
H(5) H(2) 2.762 2_557
H(5) H(3) 2.646 2_557
H(5) H(6) 2.355 .
H(5) H(23) 3.532 2_567
H(5) H(24) 3.572 .
H(6) N(10) 3.451 1_655
H(6) N(11) 3.447 1_655
H(6) C(10) 3.240 .
H(6) C(11) 2.036 .
H(6) C(13) 2.024 .
H(6) C(14) 3.276 .
H(6) C(41) 3.111 1_655
H(6) C(42) 3.214 1_655
H(6) C(44) 3.132 2_567
H(6) C(45) 3.132 2_567
H(6) C(47) 3.552 1_655
H(6) H(1) 3.242 1_665
H(6) H(5) 2.355 .
H(6) H(7) 2.318 .
H(6) H(22) 2.548 2_567
H(6) H(23) 2.547 2_567
H(7) N(11) 3.147 1_655
H(7) N(12) 3.297 1_655
H(7) N(13) 3.452 1_655
H(7) C(11) 3.284 .
H(7) C(12) 2.032 .
H(7) C(14) 2.054 .
H(7) C(15) 3.244 .
H(7) C(30) 3.266 1_665
H(7) C(48) 3.145 1_655
H(7) C(49) 3.392 1_655
H(7) H(1) 3.048 1_665
H(7) H(6) 2.318 .
H(7) H(8) 2.370 .
H(7) H(16) 2.379 1_665
H(8) N(4) 2.956 .
H(8) N(15) 3.252 1_655
H(8) C(10) 3.279 .
H(8) C(12) 3.285 .
H(8) C(13) 2.065 .
H(8) C(15) 2.030 .
H(8) C(16) 2.869 .
H(8) C(29) 2.835 1_665
H(8) C(30) 2.807 1_665
H(8) C(57) 3.545 1_655
H(8) H(7) 2.370 .
H(8) H(15) 2.296 1_665
H(8) H(16) 2.266 1_665
H(9) N(4) 2.977 .
H(9) C(17) 2.893 .
H(9) C(18) 2.045 .
H(9) C(20) 2.051 .
H(9) C(21) 3.288 .
H(9) C(23) 3.293 .
H(9) C(54) 3.584 .
H(9) C(58) 3.442 1_655
H(9) C(59) 3.385 1_655
H(9) H(10) 2.352 .
H(9) H(12) 3.560 3_656
H(9) H(14) 3.215 1_665
H(9) H(15) 2.966 1_665
H(9) H(28) 3.582 .
H(10) C(18) 3.234 .
H(10) C(19) 2.034 .
H(10) C(21) 2.042 .
H(10) C(22) 3.284 .
H(10) C(22) 3.061 3_656
H(10) C(23) 3.547 3_656
H(10) C(60) 3.483 1_655
H(10) C(61) 3.517 3_556
H(10) H(9) 2.352 .
H(10) H(11) 2.326 .
H(10) H(12) 2.707 3_656
H(10) H(27) 2.883 3_646
H(10) H(30) 3.333 1_655
H(10) H(31) 2.673 3_556
H(11) C(19) 3.272 .
H(11) C(20) 2.035 .
H(11) C(22) 2.022 .
H(11) C(23) 3.227 .
H(11) C(28) 3.201 3_556
H(11) C(53) 3.022 3_646
H(11) C(61) 3.531 3_556
H(11) H(10) 2.326 .
H(11) H(12) 2.342 .
H(11) H(14) 2.647 3_556
H(11) H(27) 2.309 3_646
H(11) H(31) 2.898 3_556
H(11) H(32) 3.085 3_556
H(12) N(6) 2.963 .
H(12) C(18) 3.306 .
H(12) C(20) 3.299 .
H(12) C(20) 3.548 3_646
H(12) C(21) 2.049 .
H(12) C(23) 2.060 .
H(12) C(24) 2.890 .
H(12) C(28) 3.506 3_556
H(12) C(59) 3.340 .
H(12) H(9) 3.560 3_646
H(12) H(10) 2.707 3_646
H(12) H(11) 2.342 .
H(12) H(14) 2.594 3_556
H(12) H(29) 3.206 .
H(13) N(6) 2.947 .
H(13) C(25) 2.870 .
H(13) C(26) 2.056 .
H(13) C(28) 2.065 .
H(13) C(29) 3.288 .
H(13) C(31) 3.294 .
H(13) C(59) 3.222 3_546
H(13) C(60) 3.128 3_546
H(13) C(61) 3.523 .
H(13) C(62) 3.301 .
H(13) H(14) 2.365 .
H(13) H(28) 3.545 1_545
H(13) H(29) 2.681 3_546
H(13) H(30) 2.452 3_546
H(13) H(32) 3.369 .
H(14) C(21) 3.248 3_546
H(14) C(22) 3.203 3_546
H(14) C(26) 3.238 .
H(14) C(27) 2.041 .
H(14) C(29) 2.023 .
H(14) C(30) 3.275 .
H(14) H(9) 3.215 1_445
H(14) H(11) 2.647 3_546
H(14) H(12) 2.594 3_546
H(14) H(13) 2.365 .
H(14) H(15) 2.309 .
H(14) H(30) 3.269 3_546
H(15) N(4) 3.536 1_445
H(15) C(14) 3.198 1_445
H(15) C(27) 3.276 .
H(15) C(28) 2.022 .
H(15) C(30) 2.040 .
H(15) C(31) 3.234 .
H(15) H(8) 2.296 1_445
H(15) H(9) 2.966 1_445
H(15) H(14) 2.309 .
H(15) H(16) 2.358 .
H(16) N(8) 2.976 .
H(16) C(13) 2.841 1_445
H(16) C(14) 2.779 1_445
H(16) C(26) 3.278 .
H(16) C(28) 3.285 .
H(16) C(29) 2.060 .
H(16) C(31) 2.043 .
H(16) C(32) 2.881 .
H(16) C(35) 3.514 .
H(16) H(7) 2.379 1_445
H(16) H(8) 2.266 1_445
H(16) H(15) 2.358 .
H(16) H(17) 3.407 .
H(17) N(1) 3.537 1_455
H(17) N(16) 2.929 .
H(17) C(30) 3.570 .
H(17) C(33) 2.852 .
H(17) C(34) 2.021 .
H(17) C(36) 2.040 .
H(17) C(37) 3.279 .
H(17) C(39) 3.274 .
H(17) C(51) 2.758 1_445
H(17) C(52) 2.819 1_445
H(17) H(16) 3.407 .
H(17) H(18) 2.342 .
H(17) H(25) 2.172 1_445
H(17) H(26) 2.272 1_445
H(18) N(12) 3.550 1_445
H(18) C(1) 3.537 1_455
H(18) C(2) 3.327 1_455
H(18) C(7) 3.321 1_455
H(18) C(8) 3.524 1_455
H(18) C(34) 3.222 .
H(18) C(35) 2.031 .
H(18) C(37) 2.047 .
H(18) C(38) 3.285 .
H(18) C(51) 3.127 1_445
H(18) H(17) 2.342 .
H(18) H(19) 2.334 .
H(18) H(24) 2.965 1_445
H(18) H(25) 2.179 1_445
H(19) C(5) 3.543 1_455
H(19) C(6) 3.114 1_455
H(19) C(7) 3.438 1_455
H(19) C(35) 3.267 .
H(19) C(36) 2.039 .
H(19) C(38) 2.024 .
H(19) C(39) 3.241 .
H(19) C(43) 2.857 2_457
H(19) C(44) 2.918 2_457
H(19) H(4) 3.146 1_455
H(19) H(18) 2.334 .
H(19) H(20) 2.344 .
H(19) H(21) 2.254 2_457
H(19) H(22) 2.357 2_457
H(19) H(24) 3.170 1_445
H(20) N(10) 3.012 .
H(20) C(3) 3.402 .
H(20) C(5) 2.984 2_457
H(20) C(6) 3.076 2_457
H(20) C(34) 3.306 .
H(20) C(36) 3.299 .
H(20) C(37) 2.049 .
H(20) C(39) 2.070 .
H(20) C(40) 2.899 .
H(20) H(1) 3.458 .
H(20) H(3) 2.464 2_457
H(20) H(4) 2.686 2_457
H(20) H(19) 2.344 .
H(20) H(21) 3.250 2_457
H(20) H(22) 3.441 2_457
H(21) N(10) 2.958 .
H(21) C(5) 3.295 2_457
H(21) C(6) 3.475 2_457
H(21) C(37) 3.113 2_557
H(21) C(38) 3.580 2_557
H(21) C(41) 2.880 .
H(21) C(42) 2.041 .
H(21) C(44) 2.060 .
H(21) C(45) 3.305 .
H(21) C(47) 3.294 .
H(21) H(3) 2.982 2_457
H(21) H(4) 3.532 .
H(21) H(4) 3.323 2_457
H(21) H(19) 2.254 2_557
H(21) H(20) 3.250 2_557
H(21) H(22) 2.359 .
H(21) H(23) 3.126 2_467
H(22) C(12) 3.191 2_467
H(22) C(37) 2.965 2_557
H(22) C(38) 3.525 2_557
H(22) C(42) 3.239 .
H(22) C(43) 2.042 .
H(22) C(45) 2.046 .
H(22) C(46) 3.277 .
H(22) H(1) 3.082 2_557
H(22) H(2) 3.201 2_557
H(22) H(6) 2.548 2_467
H(22) H(19) 2.357 2_557
H(22) H(20) 3.441 2_557
H(22) H(21) 2.359 .
H(22) H(23) 2.339 .
H(22) H(23) 3.589 2_467
H(22) H(24) 3.533 2_467
H(23) C(4) 3.556 1_565
H(23) C(12) 3.418 2_467
H(23) C(42) 3.412 2_567
H(23) C(43) 3.294 .
H(23) C(43) 3.024 2_567
H(23) C(44) 2.047 .
H(23) C(44) 3.305 2_567
H(23) C(46) 2.031 .
H(23) C(47) 3.237 .
H(23) H(2) 3.246 1_565
H(23) H(2) 3.094 2_557
H(23) H(3) 3.544 1_565
H(23) H(5) 3.532 2_467
H(23) H(6) 2.547 2_467
H(23) H(21) 3.126 2_567
H(23) H(22) 2.339 .
H(23) H(22) 3.589 2_567
H(23) H(24) 2.344 .
H(24) N(12) 2.964 .
H(24) C(3) 3.389 1_565
H(24) C(4) 3.294 1_565
H(24) C(11) 3.575 .
H(24) C(42) 3.300 .
H(24) C(44) 3.289 .
H(24) C(45) 2.045 .
H(24) C(47) 2.045 .
H(24) C(48) 2.890 .
H(24) H(1) 3.565 1_565
H(24) H(2) 3.424 1_565
H(24) H(5) 3.572 .
H(24) H(18) 2.965 1_665
H(24) H(19) 3.170 1_665
H(24) H(22) 3.533 2_567
H(24) H(23) 2.344 .
H(25) N(8) 3.452 1_565
H(25) N(12) 2.975 .
H(25) C(1) 3.483 1_565
H(25) C(35) 2.736 1_665
H(25) C(36) 2.747 1_665
H(25) C(49) 2.884 .
H(25) C(50) 2.052 .
H(25) C(52) 2.043 .
H(25) C(53) 3.287 .
H(25) C(55) 3.282 .
H(25) H(17) 2.172 1_665
H(25) H(18) 2.179 1_665
H(25) H(26) 2.337 .
H(26) N(7) 3.288 1_565
H(26) C(25) 3.476 1_565
H(26) C(35) 3.221 1_665
H(26) C(50) 3.230 .
H(26) C(51) 2.021 .
H(26) C(53) 2.034 .
H(26) C(54) 3.268 .
H(26) H(17) 2.272 1_665
H(26) H(25) 2.337 .
H(26) H(27) 2.325 .
H(26) H(32) 3.011 1_665
H(27) N(6) 3.174 1_565
H(27) C(20) 3.242 3_656
H(27) C(21) 2.953 3_656
H(27) C(25) 3.292 1_565
H(27) C(26) 3.544 1_565
H(27) C(51) 3.274 .
H(27) C(52) 2.039 .
H(27) C(54) 2.029 .
H(27) C(55) 3.225 .
H(27) H(10) 2.883 3_656
H(27) H(11) 2.309 3_656
H(27) H(26) 2.325 .
H(27) H(28) 2.349 .
H(27) H(30) 3.296 3_556
H(27) H(32) 3.306 1_665
H(28) N(14) 2.927 .
H(28) C(19) 3.534 .
H(28) C(27) 3.377 1_565
H(28) C(50) 3.293 .
H(28) C(52) 3.284 .
H(28) C(53) 2.048 .
H(28) C(55) 2.046 .
H(28) C(56) 2.868 .
H(28) C(60) 3.124 3_556
H(28) C(61) 3.374 3_556
H(28) H(9) 3.582 .
H(28) H(13) 3.545 1_565
H(28) H(27) 2.349 .
H(28) H(30) 2.365 3_556
H(28) H(31) 2.887 3_556
H(29) N(14) 2.944 .
H(29) C(22) 3.360 .
H(29) C(27) 3.546 3_556
H(29) C(57) 2.869 .
H(29) C(58) 2.047 .
H(29) C(60) 2.039 .
H(29) C(61) 3.286 .
H(29) C(63) 3.288 .
H(29) H(12) 3.206 .
H(29) H(13) 2.681 3_556
H(29) H(30) 2.333 .
H(30) C(20) 3.431 1_455
H(30) C(27) 2.914 3_556
H(30) C(28) 3.376 3_556
H(30) C(54) 3.146 3_546
H(30) C(58) 3.226 .
H(30) C(59) 2.019 .
H(30) C(61) 2.038 .
H(30) C(62) 3.292 .
H(30) H(10) 3.333 1_455
H(30) H(13) 2.452 3_556
H(30) H(14) 3.269 3_556
H(30) H(27) 3.296 3_546
H(30) H(28) 2.365 3_546
H(30) H(29) 2.333 .
H(30) H(31) 2.331 .
H(31) C(20) 2.815 3_546
H(31) C(21) 3.561 1_455
H(31) C(21) 2.958 3_546
H(31) C(22) 3.527 1_455
H(31) C(59) 3.274 .
H(31) C(60) 2.043 .
H(31) C(62) 2.054 .
H(31) C(63) 3.241 .
H(31) H(10) 2.673 3_546
H(31) H(11) 2.898 3_546
H(31) H(28) 2.887 3_546
H(31) H(30) 2.331 .
H(31) H(32) 2.377 .
H(32) N(16) 2.978 .
H(32) C(17) 3.520 1_455
H(32) C(18) 3.474 1_455
H(32) C(23) 3.555 1_455
H(32) C(27) 3.331 .
H(32) C(58) 3.291 .
H(32) C(60) 3.305 .
H(32) C(61) 2.072 .
H(32) C(63) 2.045 .
H(32) C(64) 2.899 .
H(32) H(11) 3.085 3_546
H(32) H(13) 3.369 .
H(32) H(26) 3.011 1_445
H(32) H(27) 3.306 1_445
H(32) H(31) 2.377 .

loop_
_geom_torsion_atom_site_label_1
_geom_torsion_atom_site_label_2
_geom_torsion_atom_site_label_3
_geom_torsion_atom_site_label_4
_geom_torsion
N(1) Dy(1) N(3) C(9) -48.0(3)
N(1) Dy(1) N(3) C(16) 166.4(4)
N(3) Dy(1) N(1) C(1) -167.5(4)
N(3) Dy(1) N(1) C(8) 47.7(4)
N(1) Dy(1) N(5) C(17) -108.1(4)
N(1) Dy(1) N(5) C(24) 107.8(4)
N(5) Dy(1) N(1) C(1) -107.4(4)
N(5) Dy(1) N(1) C(8) 107.9(4)
N(1) Dy(1) N(7) C(25) -167.5(4)
N(1) Dy(1) N(7) C(32) 47.2(4)
N(7) Dy(1) N(1) C(1) -47.0(3)
N(7) Dy(1) N(1) C(8) 168.3(4)
N(1) Dy(1) N(9) C(33) -105.5(4)
N(1) Dy(1) N(9) C(40) 36.9(4)
N(9) Dy(1) N(1) C(1) 39.6(4)
N(9) Dy(1) N(1) C(8) -105.2(4)
N(1) Dy(1) N(11) C(41) -33.1(4)
N(1) Dy(1) N(11) C(48) 113.2(4)
N(11) Dy(1) N(1) C(1) 111.0(4)
N(11) Dy(1) N(1) C(8) -33.7(4)
N(1) Dy(1) N(13) C(49) 3.5(6)
N(1) Dy(1) N(13) C(56) 151.0(4)
N(13) Dy(1) N(1) C(1) 150.0(3)
N(13) Dy(1) N(1) C(8) 5.2(6)
N(1) Dy(1) N(15) C(57) -146.9(3)
N(1) Dy(1) N(15) C(64) -5.4(5)
N(15) Dy(1) N(1) C(1) -1.8(5)
N(15) Dy(1) N(1) C(8) -146.5(4)
N(3) Dy(1) N(5) C(17) -47.9(4)
N(3) Dy(1) N(5) C(24) 168.0(4)
N(5) Dy(1) N(3) C(9) -167.9(4)
N(5) Dy(1) N(3) C(16) 46.6(4)
N(3) Dy(1) N(7) C(25) -107.6(4)
N(3) Dy(1) N(7) C(32) 107.0(4)
N(7) Dy(1) N(3) C(9) -107.9(4)
N(7) Dy(1) N(3) C(16) 106.6(4)
N(3) Dy(1) N(9) C(33) -147.8(3)
N(3) Dy(1) N(9) C(40) -5.3(5)
N(9) Dy(1) N(3) C(9) -3.5(5)
N(9) Dy(1) N(3) C(16) -149.0(3)
N(3) Dy(1) N(11) C(41) -104.5(4)
N(3) Dy(1) N(11) C(48) 41.8(4)
N(11) Dy(1) N(3) C(9) 38.5(4)
N(11) Dy(1) N(3) C(16) -107.0(4)
N(3) Dy(1) N(13) C(49) -36.3(4)
N(3) Dy(1) N(13) C(56) 111.2(5)
N(13) Dy(1) N(3) C(9) 110.3(4)
N(13) Dy(1) N(3) C(16) -35.3(4)
N(3) Dy(1) N(15) C(57) 8.0(5)
N(3) Dy(1) N(15) C(64) 149.5(3)
N(15) Dy(1) N(3) C(9) 148.6(3)
N(15) Dy(1) N(3) C(16) 3.1(5)
N(5) Dy(1) N(7) C(25) -47.7(4)
N(5) Dy(1) N(7) C(32) 166.9(4)
N(7) Dy(1) N(5) C(17) -168.4(4)
N(7) Dy(1) N(5) C(24) 47.5(4)
N(5) Dy(1) N(9) C(33) 4.7(5)
N(5) Dy(1) N(9) C(40) 147.1(4)
N(9) Dy(1) N(5) C(17) 150.4(3)
N(9) Dy(1) N(5) C(24) 6.3(6)
N(5) Dy(1) N(11) C(41) -145.9(3)
N(5) Dy(1) N(11) C(48) 0.5(5)
N(11) Dy(1) N(5) C(17) -4.4(5)
N(11) Dy(1) N(5) C(24) -148.5(3)
N(5) Dy(1) N(13) C(49) -107.5(4)
N(5) Dy(1) N(13) C(56) 39.9(4)
N(13) Dy(1) N(5) C(17) 39.3(4)
N(13) Dy(1) N(5) C(24) -104.8(4)
N(5) Dy(1) N(15) C(57) -32.8(4)
N(5) Dy(1) N(15) C(64) 108.8(4)
N(15) Dy(1) N(5) C(17) 109.9(4)
N(15) Dy(1) N(5) C(24) -34.2(4)
N(7) Dy(1) N(9) C(33) -34.1(4)
N(7) Dy(1) N(9) C(40) 108.4(4)
N(9) Dy(1) N(7) C(25) 111.0(4)
N(9) Dy(1) N(7) C(32) -34.4(4)
N(7) Dy(1) N(11) C(41) 6.3(5)
N(7) Dy(1) N(11) C(48) 152.7(3)
N(11) Dy(1) N(7) C(25) 150.6(3)
N(11) Dy(1) N(7) C(32) 5.2(5)
N(7) Dy(1) N(13) C(49) -150.9(3)
N(7) Dy(1) N(13) C(56) -3.5(6)
N(13) Dy(1) N(7) C(25) -1.9(5)
N(13) Dy(1) N(7) C(32) -147.2(4)
N(7) Dy(1) N(15) C(57) -104.1(4)
N(7) Dy(1) N(15) C(64) 37.4(4)
N(15) Dy(1) N(7) C(25) 39.8(4)
N(15) Dy(1) N(7) C(32) -105.6(4)
N(9) Dy(1) N(11) C(41) 48.5(4)
N(9) Dy(1) N(11) C(48) -165.2(4)
N(11) Dy(1) N(9) C(33) 168.0(4)
N(11) Dy(1) N(9) C(40) -49.5(4)
N(9) Dy(1) N(13) C(49) 105.3(4)
N(9) Dy(1) N(13) C(56) -107.2(4)
N(13) Dy(1) N(9) C(33) 107.2(4)
N(13) Dy(1) N(9) C(40) -110.3(4)
N(9) Dy(1) N(15) C(57) 169.4(4)
N(9) Dy(1) N(15) C(64) -49.1(4)
N(15) Dy(1) N(9) C(33) 48.0(4)
N(15) Dy(1) N(9) C(40) -169.6(4)
N(11) Dy(1) N(13) C(49) 44.9(4)
N(11) Dy(1) N(13) C(56) -167.7(5)
N(13) Dy(1) N(11) C(41) 168.1(4)
N(13) Dy(1) N(11) C(48) -45.6(4)
N(11) Dy(1) N(15) C(57) 109.4(4)
N(11) Dy(1) N(15) C(64) -109.1(4)
N(15) Dy(1) N(11) C(41) 108.4(4)
N(15) Dy(1) N(11) C(48) -105.3(4)
N(13) Dy(1) N(15) C(57) 49.0(4)
N(13) Dy(1) N(15) C(64) -169.5(4)
N(15) Dy(1) N(13) C(49) 164.8(4)
N(15) Dy(1) N(13) C(56) -47.7(4)
Dy(1) N(1) C(1) N(8) 35.8(8)
Dy(1) N(1) C(1) C(2) -147.0(4)
Dy(1) N(1) C(8) N(2) -34.7(8)
Dy(1) N(1) C(8) C(7) 147.0(3)
C(1) N(1) C(8) N(2) 176.1(5)
C(1) N(1) C(8) C(7) -2.1(6)
C(8) N(1) C(1) N(8) -175.3(6)
C(8) N(1) C(1) C(2) 1.9(6)
C(8) N(2) C(9) N(3) 6.0(9)
C(8) N(2) C(9) C(10) -173.0(5)
C(9) N(2) C(8) N(1) -5.8(9)
C(9) N(2) C(8) C(7) 172.3(5)
Dy(1) N(3) C(9) N(2) 35.1(7)
Dy(1) N(3) C(9) C(10) -145.8(3)
Dy(1) N(3) C(16) N(4) -33.3(7)
Dy(1) N(3) C(16) C(15) 147.0(3)
C(9) N(3) C(16) N(4) 176.7(5)
C(9) N(3) C(16) C(15) -3.1(5)
C(16) N(3) C(9) N(2) -174.3(5)
C(16) N(3) C(9) C(10) 4.7(6)
C(16) N(4) C(17) N(5) 1.6(9)
C(16) N(4) C(17) C(18) -177.1(5)
C(17) N(4) C(16) N(3) -4.9(8)
C(17) N(4) C(16) C(15) 174.8(5)
Dy(1) N(5) C(17) N(4) 38.3(7)
Dy(1) N(5) C(17) C(18) -142.9(3)
Dy(1) N(5) C(24) N(6) -36.1(8)
Dy(1) N(5) C(24) C(23) 142.6(4)
C(17) N(5) C(24) N(6) 175.9(5)
C(17) N(5) C(24) C(23) -5.4(6)
C(24) N(5) C(17) N(4) -173.5(5)
C(24) N(5) C(17) C(18) 5.3(6)
C(24) N(6) C(25) N(7) 3.2(9)
C(24) N(6) C(25) C(26) -174.8(5)
C(25) N(6) C(24) N(5) -3.0(9)
C(25) N(6) C(24) C(23) 178.4(5)
Dy(1) N(7) C(25) N(6) 36.2(8)
Dy(1) N(7) C(25) C(26) -145.7(3)
Dy(1) N(7) C(32) N(8) -36.2(7)
Dy(1) N(7) C(32) C(31) 145.0(3)
C(25) N(7) C(32) N(8) 174.2(5)
C(25) N(7) C(32) C(31) -4.6(6)
C(32) N(7) C(25) N(6) -174.0(5)
C(32) N(7) C(25) C(26) 4.2(6)
C(1) N(8) C(32) N(7) -2.6(9)
C(1) N(8) C(32) C(31) 176.1(5)
C(32) N(8) C(1) N(1) 2.5(9)
C(32) N(8) C(1) C(2) -174.4(5)
Dy(1) N(9) C(33) N(16) -35.5(7)
Dy(1) N(9) C(33) C(34) 143.6(3)
Dy(1) N(9) C(40) N(10) 37.8(7)
Dy(1) N(9) C(40) C(39) -143.1(3)
C(33) N(9) C(40) N(10) -174.6(5)
C(33) N(9) C(40) C(39) 4.5(6)
C(40) N(9) C(33) N(16) 177.1(5)
C(40) N(9) C(33) C(34) -3.8(6)
C(40) N(10) C(41) N(11) -3.4(9)
C(40) N(10) C(41) C(42) 172.9(5)
C(41) N(10) C(40) N(9) 2.9(9)
C(41) N(10) C(40) C(39) -176.1(5)
Dy(1) N(11) C(41) N(10) -36.3(7)
Dy(1) N(11) C(41) C(42) 147.0(3)
Dy(1) N(11) C(48) N(12) 35.8(8)
Dy(1) N(11) C(48) C(47) -146.2(3)
C(41) N(11) C(48) N(12) -174.2(5)
C(41) N(11) C(48) C(47) 3.9(6)
C(48) N(11) C(41) N(10) 173.0(5)
C(48) N(11) C(41) C(42) -3.7(6)
C(48) N(12) C(49) N(13) -2.7(9)
C(48) N(12) C(49) C(50) 172.8(5)
C(49) N(12) C(48) N(11) 1.5(9)
C(49) N(12) C(48) C(47) -176.4(5)
Dy(1) N(13) C(49) N(12) -33.8(8)
Dy(1) N(13) C(49) C(50) 150.3(3)
Dy(1) N(13) C(56) N(14) 33.1(8)
Dy(1) N(13) C(56) C(55) -148.4(4)
C(49) N(13) C(56) N(14) -174.7(5)
C(49) N(13) C(56) C(55) 3.9(6)
C(56) N(13) C(49) N(12) 174.0(5)
C(56) N(13) C(49) C(50) -1.9(6)
C(56) N(14) C(57) N(15) -4.1(9)
C(56) N(14) C(57) C(58) 176.7(5)
C(57) N(14) C(56) N(13) 7.3(9)
C(57) N(14) C(56) C(55) -171.2(5)
Dy(1) N(15) C(57) N(14) -37.9(7)
Dy(1) N(15) C(57) C(58) 141.3(3)
Dy(1) N(15) C(64) N(16) 38.3(7)
Dy(1) N(15) C(64) C(63) -141.8(3)
C(57) N(15) C(64) N(16) -175.5(5)
C(57) N(15) C(64) C(63) 4.4(6)
C(64) N(15) C(57) N(14) 175.8(5)
C(64) N(15) C(57) C(58) -5.0(6)
C(33) N(16) C(64) N(15) 1.9(9)
C(33) N(16) C(64) C(63) -178.0(5)
C(64) N(16) C(33) N(9) -3.8(9)
C(64) N(16) C(33) C(34) 177.2(5)
N(1) C(1) C(2) C(3) 177.9(6)
N(1) C(1) C(2) C(7) -0.9(7)
N(8) C(1) C(2) C(3) -4.7(11)
N(8) C(1) C(2) C(7) 176.5(5)
C(1) C(2) C(3) C(4) -177.8(6)
C(1) C(2) C(7) C(6) 179.3(5)
C(1) C(2) C(7) C(8) -0.4(6)
C(3) C(2) C(7) C(6) 0.4(8)
C(3) C(2) C(7) C(8) -179.4(5)
C(7) C(2) C(3) C(4) 0.9(9)
C(2) C(3) C(4) C(5) -1.4(9)
C(3) C(4) C(5) C(6) 0.6(10)
C(4) C(5) C(6) C(7) 0.6(9)
C(5) C(6) C(7) C(2) -1.1(8)
C(5) C(6) C(7) C(8) 178.5(6)
C(2) C(7) C(8) N(1) 1.6(6)
C(2) C(7) C(8) N(2) -176.8(5)
C(6) C(7) C(8) N(1) -178.1(6)
C(6) C(7) C(8) N(2) 3.5(10)
N(2) C(9) C(10) C(11) -6.0(9)
N(2) C(9) C(10) C(15) 174.5(5)
N(3) C(9) C(10) C(11) 175.0(5)
N(3) C(9) C(10) C(15) -4.6(6)
C(9) C(10) C(11) C(12) -179.8(4)
C(9) C(10) C(15) C(14) -178.1(5)
C(9) C(10) C(15) C(16) 2.5(5)
C(11) C(10) C(15) C(14) 2.4(8)
C(11) C(10) C(15) C(16) -177.1(5)
C(15) C(10) C(11) C(12) -0.4(8)
C(10) C(11) C(12) C(13) -2.0(8)
C(11) C(12) C(13) C(14) 2.4(9)
C(12) C(13) C(14) C(15) -0.4(8)
C(13) C(14) C(15) C(10) -1.9(8)
C(13) C(14) C(15) C(16) 177.3(5)
C(10) C(15) C(16) N(3) 0.3(6)
C(10) C(15) C(16) N(4) -179.5(4)
C(14) C(15) C(16) N(3) -179.0(6)
C(14) C(15) C(16) N(4) 1.2(9)
N(4) C(17) C(18) C(19) -7.2(10)
N(4) C(17) C(18) C(23) 175.8(5)
N(5) C(17) C(18) C(19) 173.9(6)
N(5) C(17) C(18) C(23) -3.1(6)
C(17) C(18) C(19) C(20) -177.1(6)
C(17) C(18) C(23) C(22) 177.3(5)
C(17) C(18) C(23) C(24) -0.1(4)
C(19) C(18) C(23) C(22) -0.1(6)
C(19) C(18) C(23) C(24) -177.5(5)
C(23) C(18) C(19) C(20) -0.4(8)
C(18) C(19) C(20) C(21) 1.1(9)
C(19) C(20) C(21) C(22) -1.3(9)
C(20) C(21) C(22) C(23) 0.6(9)
C(21) C(22) C(23) C(18) 0.0(7)
C(21) C(22) C(23) C(24) 176.7(6)
C(18) C(23) C(24) N(5) 3.4(6)
C(18) C(23) C(24) N(6) -177.9(5)
C(22) C(23) C(24) N(5) -173.6(6)
C(22) C(23) C(24) N(6) 5.1(10)
N(6) C(25) C(26) C(27) -6.0(10)
N(6) C(25) C(26) C(31) 176.2(5)
N(7) C(25) C(26) C(27) 175.7(6)
N(7) C(25) C(26) C(31) -2.1(6)
C(25) C(26) C(27) C(28) -178.2(6)
C(25) C(26) C(31) C(30) 177.5(5)
C(25) C(26) C(31) C(32) -0.7(6)
C(27) C(26) C(31) C(30) -0.6(9)
C(27) C(26) C(31) C(32) -178.8(5)
C(31) C(26) C(27) C(28) -0.6(8)
C(26) C(27) C(28) C(29) 1.6(9)
C(27) C(28) C(29) C(30) -1.4(10)
C(28) C(29) C(30) C(31) 0.2(7)
C(29) C(30) C(31) C(26) 0.8(9)
C(29) C(30) C(31) C(32) 178.5(6)
C(26) C(31) C(32) N(7) 3.3(6)
C(26) C(31) C(32) N(8) -175.6(5)
C(30) C(31) C(32) N(7) -174.6(6)
C(30) C(31) C(32) N(8) 6.5(10)
N(9) C(33) C(34) C(35) -174.5(6)
N(9) C(33) C(34) C(39) 1.6(6)
N(16) C(33) C(34) C(35) 4.6(10)
N(16) C(33) C(34) C(39) -179.3(5)
C(33) C(34) C(35) C(36) 174.2(6)
C(33) C(34) C(39) C(38) -176.3(5)
C(33) C(34) C(39) C(40) 1.2(6)
C(35) C(34) C(39) C(38) 0.3(7)
C(35) C(34) C(39) C(40) 177.8(5)
C(39) C(34) C(35) C(36) -1.4(9)
C(34) C(35) C(36) C(37) 1.8(9)
C(35) C(36) C(37) C(38) -1.3(9)
C(36) C(37) C(38) C(39) 0.2(6)
C(37) C(38) C(39) C(34) 0.3(7)
C(37) C(38) C(39) C(40) -176.5(6)
C(34) C(39) C(40) N(9) -3.6(6)
C(34) C(39) C(40) N(10) 175.5(5)
C(38) C(39) C(40) N(9) 173.5(6)
C(38) C(39) C(40) N(10) -7.3(10)
N(10) C(41) C(42) C(43) 7.3(10)
N(10) C(41) C(42) C(47) -174.8(5)
N(11) C(41) C(42) C(43) -175.8(6)
N(11) C(41) C(42) C(47) 2.1(6)
C(41) C(42) C(43) C(44) 175.8(6)
C(41) C(42) C(47) C(46) -177.1(5)
C(41) C(42) C(47) C(48) 0.2(5)
C(43) C(42) C(47) C(46) 1.1(9)
C(43) C(42) C(47) C(48) 178.4(5)
C(47) C(42) C(43) C(44) -1.9(9)
C(42) C(43) C(44) C(45) 1.8(9)
C(43) C(44) C(45) C(46) -0.8(10)
C(44) C(45) C(46) C(47) -0.0(8)
C(45) C(46) C(47) C(42) -0.1(7)
C(45) C(46) C(47) C(48) -176.5(6)
C(42) C(47) C(48) N(11) -2.5(6)
C(42) C(47) C(48) N(12) 175.7(5)
C(46) C(47) C(48) N(11) 174.4(6)
C(46) C(47) C(48) N(12) -7.4(10)
N(12) C(49) C(50) C(51) 4.0(10)
N(12) C(49) C(50) C(55) -176.9(5)
N(13) C(49) C(50) C(51) -179.9(5)
N(13) C(49) C(50) C(55) -0.7(6)
C(49) C(50) C(51) C(52) 179.4(6)
C(49) C(50) C(55) C(54) -179.3(5)
C(49) C(50) C(55) C(56) 2.9(6)
C(51) C(50) C(55) C(54) 0.0(8)
C(51) C(50) C(55) C(56) -177.8(5)
C(55) C(50) C(51) C(52) 0.4(8)
C(50) C(51) C(52) C(53) -0.8(10)
C(51) C(52) C(53) C(54) 0.9(10)
C(52) C(53) C(54) C(55) -0.4(8)
C(53) C(54) C(55) C(50) -0.0(8)
C(53) C(54) C(55) C(56) 177.2(6)
C(50) C(55) C(56) N(13) -4.4(7)
C(50) C(55) C(56) N(14) 174.3(5)
C(54) C(55) C(56) N(13) 178.1(6)
C(54) C(55) C(56) N(14) -3.2(10)
N(14) C(57) C(58) C(59) 6.4(10)
N(14) C(57) C(58) C(63) -177.1(5)
N(15) C(57) C(58) C(59) -172.9(6)
N(15) C(57) C(58) C(63) 3.6(6)
C(57) C(58) C(59) C(60) 173.8(6)
C(57) C(58) C(63) C(62) -175.8(5)
C(57) C(58) C(63) C(64) -0.8(6)
C(59) C(58) C(63) C(62) 1.1(9)
C(59) C(58) C(63) C(64) 176.1(5)
C(63) C(58) C(59) C(60) -2.2(9)
C(58) C(59) C(60) C(61) 1.4(9)
C(59) C(60) C(61) C(62) 0.5(9)
C(60) C(61) C(62) C(63) -1.6(9)
C(61) C(62) C(63) C(58) 0.8(8)
C(61) C(62) C(63) C(64) -172.6(6)
C(58) C(63) C(64) N(15) -2.2(6)
C(58) C(63) C(64) N(16) 177.7(5)
C(62) C(63) C(64) N(15) 172.0(6)
C(62) C(63) C(64) N(16) -8.1(10)
